data_4107557
loop_
_publ_author_name
'Denise A. Colby'
'Robert G. Bergman'
'Jonathan A. Ellman'

_publ_section_title
;
 Synthesis of Dihydropyridines and Pyridines from Imines and Alkynes via
 C-H Activation
;
_journal_name_full 'Journal of the American Chemical Society'
_journal_page_first 3645
_journal_page_last 3651
_journal_paper_doi 10.1021/ja7104784
_journal_volume 130
_journal_year 2008
_chemical_formula_moiety 'C55 H75 Cl Fe2 N P2 Rh '
_chemical_formula_sum 'C55 H75 Cl Fe2 N P2 Rh'
_chemical_formula_weight 1062.20
_space_group_IT_number 14
_symmetry_cell_setting monoclinic
_symmetry_Int_Tables_number 14
_symmetry_space_group_name_Hall '-P 2yab'
_symmetry_space_group_name_H-M 'P 1 21/a 1'
_audit_creation_date 'Wed May 31 14:32:33 2006'
_audit_creation_method 'by teXsan'
_cell_angle_alpha 90
_cell_angle_beta 113.504(2)
_cell_angle_gamma 90
_cell_formula_units_Z 4
_cell_length_a 18.888(3)
_cell_length_b 13.641(2)
_cell_length_c 21.276(4)
_cell_measurement_reflns_used 4202
_cell_measurement_temperature 123.2
_cell_measurement_theta_max 24.5
_cell_measurement_theta_min 3.0
_cell_volume 5027.0(14)
_computing_cell_refinement 'Bruker-AXS SAINT v6.40'
_computing_data_collection 'Bruker-AXS SMART v5.054'
_computing_data_reduction 'Bruker-AXS SAINT v6.40'
_computing_publication_material teXsan
_computing_structure_refinement teXsan
_computing_structure_solution SIR97
_diffrn_measured_fraction_theta_full 0.9446
_diffrn_measured_fraction_theta_max 0.9446
_diffrn_measurement_device_type 'Bruker SMART 1000'
_diffrn_measurement_method \w-scans
_diffrn_radiation_type 'Mo K\a'
_diffrn_radiation_wavelength 0.7107
_diffrn_reflns_av_R_equivalents 0.064
_diffrn_reflns_limit_h_max 23
_diffrn_reflns_limit_h_min 0
_diffrn_reflns_limit_k_max 16
_diffrn_reflns_limit_k_min 0
_diffrn_reflns_limit_l_max 23
_diffrn_reflns_limit_l_min -26
_diffrn_reflns_number 30524
_diffrn_reflns_theta_full 26.38
_diffrn_reflns_theta_max 26.38
_diffrn_standards_decay_% 0
_diffrn_standards_interval_count 0
_diffrn_standards_interval_time 0
_diffrn_standards_number 0
_exptl_absorpt_coefficient_mu 1.046
_exptl_absorpt_correction_T_max 0.939
_exptl_absorpt_correction_T_min 0.864
_exptl_absorpt_correction_type empirical
_exptl_absorpt_process_details 'Blessing, 1995'
_exptl_crystal_colour orange
_exptl_crystal_density_diffrn 1.403
_exptl_crystal_description blocklike
_exptl_crystal_F_000 2224.00
_exptl_crystal_size_max 0.080
_exptl_crystal_size_mid 0.070
_exptl_crystal_size_min 0.060
_refine_diff_density_max 0.72
_refine_diff_density_min -0.46
_refine_ls_extinction_method none
_refine_ls_goodness_of_fit_ref 1.270
_refine_ls_hydrogen_treatment constr
_refine_ls_number_parameters 562
_refine_ls_number_reflns 5955
_refine_ls_R_factor_all 0.0866
_refine_ls_R_factor_gt 0.0404
_refine_ls_shift/su_max 0.0029
_refine_ls_structure_factor_coef F
_refine_ls_weighting_details 'w = 1/[\s^2^(Fo) + 0.00022|Fo|^2^]'
_refine_ls_weighting_scheme calc
_refine_ls_wR_factor_all 0.0530
_refine_ls_wR_factor_ref 0.0433
_reflns_number_gt 5955
_reflns_number_total 9725
_reflns_threshold_expression F^2^>3.0\s(F^2^)
_cod_data_source_file ja7104784-file002.cif
_cod_data_source_block dc3150_for_Denise_Colby_@_
_cod_original_cell_volume 5027(1)
_cod_original_sg_symbol_H-M 'P 21/a '
_cod_original_formula_sum 'C55 H75 Cl Fe2 N P2 Rh '
_cod_database_code 4107557

loop_
_symmetry_equiv_pos_as_xyz
x,y,z
1/2-x,1/2+y,-z
-x,-y,-z
1/2+x,1/2-y,z

loop_
_atom_site_label
_atom_site_type_symbol
_atom_site_fract_x
_atom_site_fract_y
_atom_site_fract_z
_atom_site_U_iso_or_equiv
_atom_site_adp_type
_atom_site_occupancy
_atom_site_calc_flag
_atom_site_refinement_flags
Rh1 Rh 0.64514(2) 0.42065(3) 0.24898(2) 0.01596(10) Uani 1.00 d .
Fe1 Fe 0.75145(4) 0.67483(5) 0.10288(4) 0.0224(2) Uani 1.00 d .
Fe2 Fe 0.45954(4) 0.45041(5) 0.35633(4) 0.0211(2) Uani 1.00 d .
Cl1 Cl 0.76415(7) 0.31986(8) 0.27410(6) 0.0235(3) Uani 1.00 d .
P1 P 0.70746(7) 0.56515(8) 0.23991(6) 0.0170(3) Uani 1.00 d .
P2 P 0.58849(7) 0.30755(8) 0.29727(6) 0.0174(3) Uani 1.00 d .
N1 N 0.6041(2) 0.3882(3) 0.1408(2) 0.017(1) Uani 1.00 d .
C1 C 0.5477(2) 0.4958(3) 0.2117(2) 0.018(1) Uani 1.00 d .
C2 C 0.5097(3) 0.4980(3) 0.1435(2) 0.020(1) Uani 1.00 d .
C3 C 0.5447(3) 0.4408(3) 0.1064(2) 0.021(1) Uani 1.00 d .
C4 C 0.6460(3) 0.3408(3) 0.1034(2) 0.021(1) Uani 1.00 d .
C5 C 0.6318(3) 0.2337(3) 0.0883(3) 0.023(1) Uani 1.00 d .
C6 C 0.5673(3) 0.2002(4) 0.0344(3) 0.033(2) Uani 1.00 d .
C7 C 0.5610(4) 0.1011(4) 0.0153(3) 0.044(2) Uani 1.00 d .
C8 C 0.6185(4) 0.0372(4) 0.0510(4) 0.052(2) Uani 1.00 d .
C9 C 0.6813(4) 0.0690(4) 0.1061(4) 0.049(2) Uani 1.00 d .
C10 C 0.6882(3) 0.1668(4) 0.1245(3) 0.034(2) Uani 1.00 d .
C11 C 0.4369(3) 0.5564(4) 0.1055(3) 0.039(2) Uani 1.00 d .
C12 C 0.7020(2) 0.5853(3) 0.1534(2) 0.018(1) Uani 1.00 d .
C13 C 0.7407(3) 0.5298(3) 0.1190(2) 0.022(1) Uani 1.00 d .
C14 C 0.7069(3) 0.5515(4) 0.0480(3) 0.031(2) Uani 1.00 d .
C15 C 0.6476(3) 0.6216(4) 0.0371(3) 0.032(2) Uani 1.00 d .
C16 C 0.6444(3) 0.6421(4) 0.1005(3) 0.025(1) Uani 1.00 d .
C17 C 0.8401(3) 0.7564(4) 0.1694(3) 0.033(2) Uani 1.00 d .
C18 C 0.8654(3) 0.6996(4) 0.1279(3) 0.034(2) Uani 1.00 d .
C19 C 0.8225(3) 0.7265(4) 0.0593(3) 0.041(2) Uani 1.00 d .
C20 C 0.7695(3) 0.7994(4) 0.0586(3) 0.039(2) Uani 1.00 d .
C21 C 0.7813(3) 0.8183(4) 0.1272(3) 0.037(2) Uani 1.00 d .
C22 C 0.8095(3) 0.5816(3) 0.3004(2) 0.022(1) Uani 1.00 d .
C23 C 0.8231(3) 0.5477(4) 0.3726(3) 0.029(1) Uani 1.00 d .
C24 C 0.9030(3) 0.5766(4) 0.4239(3) 0.047(2) Uani 1.00 d .
C25 C 0.9649(3) 0.5348(5) 0.4034(3) 0.052(2) Uani 1.00 d .
C26 C 0.9510(3) 0.5632(4) 0.3304(3) 0.047(2) Uani 1.00 d .
C27 C 0.8708(3) 0.5358(4) 0.2791(3) 0.031(2) Uani 1.00 d .
C28 C 0.6596(3) 0.6783(3) 0.2533(2) 0.021(1) Uani 1.00 d .
C29 C 0.6987(3) 0.7750(4) 0.2477(3) 0.034(2) Uani 1.00 d .
C30 C 0.6481(3) 0.8630(4) 0.2481(4) 0.049(2) Uani 1.00 d .
C31 C 0.6335(3) 0.8634(4) 0.3129(4) 0.051(2) Uani 1.00 d .
C32 C 0.5963(3) 0.7671(4) 0.3207(3) 0.039(2) Uani 1.00 d .
C33 C 0.6464(3) 0.6793(4) 0.3196(3) 0.030(2) Uani 1.00 d .
C34 C 0.5460(3) 0.3570(3) 0.3538(2) 0.019(1) Uani 1.00 d .
C35 C 0.5775(3) 0.4372(3) 0.3993(2) 0.022(1) Uani 1.00 d .
C36 C 0.5474(3) 0.4365(4) 0.4511(2) 0.026(1) Uani 1.00 d .
C37 C 0.4961(3) 0.3565(4) 0.4373(2) 0.025(1) Uani 1.00 d .
C38 C 0.4941(3) 0.3076(3) 0.3781(3) 0.025(1) Uani 1.00 d .
C39 C 0.3889(3) 0.4993(4) 0.2605(2) 0.027(1) Uani 1.00 d .
C40 C 0.4269(3) 0.5792(4) 0.3032(3) 0.028(1) Uani 1.00 d .
C41 C 0.4064(3) 0.5792(4) 0.3604(3) 0.029(1) Uani 1.00 d .
C42 C 0.3563(3) 0.4995(4) 0.3533(3) 0.035(2) Uani 1.00 d .
C43 C 0.3453(3) 0.4503(4) 0.2914(3) 0.034(2) Uani 1.00 d .
C44 C 0.5148(3) 0.2194(3) 0.2428(2) 0.018(1) Uani 1.00 d .
C45 C 0.4434(3) 0.2706(3) 0.1915(2) 0.025(1) Uani 1.00 d .
C46 C 0.3826(3) 0.1969(4) 0.1484(3) 0.029(2) Uani 1.00 d .
C47 C 0.4163(3) 0.1253(4) 0.1124(3) 0.031(2) Uani 1.00 d .
C48 C 0.4881(3) 0.0753(4) 0.1633(3) 0.030(2) Uani 1.00 d .
C49 C 0.5486(3) 0.1488(3) 0.2066(2) 0.025(1) Uani 1.00 d .
C50 C 0.6632(3) 0.2275(3) 0.3594(2) 0.020(1) Uani 1.00 d .
C51 C 0.6333(3) 0.1433(3) 0.3898(2) 0.026(1) Uani 1.00 d .
C52 C 0.7000(3) 0.0772(4) 0.4341(3) 0.036(2) Uani 1.00 d .
C53 C 0.7633(3) 0.1342(4) 0.4890(3) 0.043(2) Uani 1.00 d .
C54 C 0.7912(3) 0.2201(4) 0.4599(3) 0.036(2) Uani 1.00 d .
C55 C 0.7243(3) 0.2860(3) 0.4171(2) 0.026(1) Uani 1.00 d .
C101 C 0.6883 0.5861 0.0916 0.0038 Uiso 0.00 d P
C102 C 0.8158 0.7601 0.1085 0.0038 Uiso 0.00 d P
C103 C 0.5322 0.3790 0.4039 0.0038 Uiso 0.00 d P
C104 C 0.3848 0.5215 0.3138 0.0038 Uiso 0.00 d P
H1 H 0.5286 0.5293 0.2410 0.0219 Uiso 1.00 calc .
H2 H 0.5242 0.4419 0.0578 0.0259 Uiso 1.00 calc .
H3 H 0.6320 0.3739 0.0608 0.0259 Uiso 1.00 calc .
H4 H 0.6996 0.3492 0.1298 0.0259 Uiso 1.00 calc .
H5 H 0.5267 0.2443 0.0099 0.0398 Uiso 1.00 calc .
H6 H 0.5169 0.0787 -0.0226 0.0535 Uiso 1.00 calc .
H7 H 0.6147 -0.0297 0.0376 0.0618 Uiso 1.00 calc .
H8 H 0.7206 0.0240 0.1319 0.0591 Uiso 1.00 calc .
H9 H 0.7323 0.1885 0.1626 0.0402 Uiso 1.00 calc .
H10 H 0.4234 0.5923 0.1373 0.0473 Uiso 1.00 calc .
H11 H 0.3959 0.5128 0.0805 0.0473 Uiso 1.00 calc .
H12 H 0.4452 0.6004 0.0745 0.0473 Uiso 1.00 calc .
H13 H 0.7823 0.4856 0.1404 0.0270 Uiso 1.00 calc .
H14 H 0.7213 0.5240 0.0138 0.0373 Uiso 1.00 calc .
H15 H 0.6155 0.6497 -0.0058 0.0389 Uiso 1.00 calc .
H16 H 0.6096 0.6866 0.1075 0.0301 Uiso 1.00 calc .
H17 H 0.8595 0.7535 0.2180 0.0403 Uiso 1.00 calc .
H18 H 0.9050 0.6514 0.1433 0.0408 Uiso 1.00 calc .
H19 H 0.8281 0.6999 0.0203 0.0489 Uiso 1.00 calc .
H20 H 0.7326 0.8303 0.0191 0.0474 Uiso 1.00 calc .
H21 H 0.7541 0.8652 0.1421 0.0442 Uiso 1.00 calc .
H22 H 0.8188 0.6503 0.3033 0.0262 Uiso 1.00 calc .
H23 H 0.7855 0.5768 0.3859 0.0346 Uiso 1.00 calc .
H24 H 0.8183 0.4783 0.3727 0.0346 Uiso 1.00 calc .
H25 H 0.9071 0.6460 0.4255 0.0564 Uiso 1.00 calc .
H26 H 0.9103 0.5523 0.4678 0.0564 Uiso 1.00 calc .
H27 H 1.0138 0.5591 0.4336 0.0631 Uiso 1.00 calc .
H28 H 0.9646 0.4652 0.4067 0.0631 Uiso 1.00 calc .
H29 H 0.9573 0.6321 0.3287 0.0573 Uiso 1.00 calc .
H30 H 0.9880 0.5308 0.3179 0.0573 Uiso 1.00 calc .
H31 H 0.8653 0.4666 0.2775 0.0371 Uiso 1.00 calc .
H32 H 0.8638 0.5594 0.2349 0.0371 Uiso 1.00 calc .
H33 H 0.6097 0.6794 0.2172 0.0255 Uiso 1.00 calc .
H34 H 0.7472 0.7803 0.2854 0.0411 Uiso 1.00 calc .
H35 H 0.7062 0.7752 0.2061 0.0411 Uiso 1.00 calc .
H36 H 0.6737 0.9220 0.2456 0.0586 Uiso 1.00 calc .
H37 H 0.6002 0.8591 0.2096 0.0586 Uiso 1.00 calc .
H38 H 0.6813 0.8717 0.3512 0.0606 Uiso 1.00 calc .
H39 H 0.6001 0.9164 0.3112 0.0606 Uiso 1.00 calc .
H40 H 0.5902 0.7678 0.3628 0.0469 Uiso 1.00 calc .
H41 H 0.5471 0.7610 0.2838 0.0469 Uiso 1.00 calc .
H42 H 0.6211 0.6203 0.3228 0.0359 Uiso 1.00 calc .
H43 H 0.6948 0.6834 0.3577 0.0359 Uiso 1.00 calc .
H44 H 0.6130 0.4839 0.3955 0.0264 Uiso 1.00 calc .
H45 H 0.5598 0.4814 0.4880 0.0312 Uiso 1.00 calc .
H46 H 0.4675 0.3386 0.4635 0.0294 Uiso 1.00 calc .
H47 H 0.4636 0.2516 0.3576 0.0301 Uiso 1.00 calc .
H48 H 0.3922 0.4818 0.2185 0.0326 Uiso 1.00 calc .
H49 H 0.4604 0.6246 0.2948 0.0341 Uiso 1.00 calc .
H50 H 0.4235 0.6253 0.3971 0.0350 Uiso 1.00 calc .
H51 H 0.3340 0.4817 0.3847 0.0415 Uiso 1.00 calc .
H52 H 0.3139 0.3939 0.2737 0.0400 Uiso 1.00 calc .
H53 H 0.4988 0.1814 0.2723 0.0219 Uiso 1.00 calc .
H54 H 0.4218 0.3110 0.2159 0.0301 Uiso 1.00 calc .
H55 H 0.4581 0.3104 0.1621 0.0301 Uiso 1.00 calc .
H56 H 0.3647 0.1610 0.1774 0.0341 Uiso 1.00 calc .
H57 H 0.3407 0.2311 0.1150 0.0341 Uiso 1.00 calc .
H58 H 0.3788 0.0771 0.0892 0.0384 Uiso 1.00 calc .
H59 H 0.4295 0.1605 0.0799 0.0384 Uiso 1.00 calc .
H60 H 0.4738 0.0353 0.1928 0.0357 Uiso 1.00 calc .
H61 H 0.5100 0.0358 0.1389 0.0357 Uiso 1.00 calc .
H62 H 0.5664 0.1852 0.1777 0.0305 Uiso 1.00 calc .
H63 H 0.5905 0.1145 0.2399 0.0305 Uiso 1.00 calc .
H64 H 0.6896 0.1975 0.3346 0.0243 Uiso 1.00 calc .
H65 H 0.6084 0.1696 0.4170 0.0311 Uiso 1.00 calc .
H66 H 0.5972 0.1056 0.3534 0.0311 Uiso 1.00 calc .
H67 H 0.6807 0.0290 0.4554 0.0433 Uiso 1.00 calc .
H68 H 0.7211 0.0458 0.4056 0.0433 Uiso 1.00 calc .
H69 H 0.7440 0.1585 0.5210 0.0521 Uiso 1.00 calc .
H70 H 0.8055 0.0916 0.5118 0.0521 Uiso 1.00 calc .
H71 H 0.8273 0.2570 0.4965 0.0442 Uiso 1.00 calc .
H72 H 0.8157 0.1956 0.4317 0.0442 Uiso 1.00 calc .
H73 H 0.7433 0.3374 0.3976 0.0309 Uiso 1.00 calc .
H74 H 0.7016 0.3137 0.4456 0.0309 Uiso 1.00 calc .
H75 H 0.664(2) 0.455(3) 0.314(2) 0.0279 Uiso 1.00 calc .

loop_
_atom_site_aniso_label
_atom_site_aniso_U_11
_atom_site_aniso_U_22
_atom_site_aniso_U_33
_atom_site_aniso_U_12
_atom_site_aniso_U_13
_atom_site_aniso_U_23
Rh1 0.0171(2) 0.0162(2) 0.0150(2) -0.0000(2) 0.0068(2) -0.0001(2)
Fe1 0.0250(4) 0.0222(4) 0.0209(4) -0.0059(3) 0.0101(3) 0.0009(3)
Fe2 0.0201(4) 0.0235(4) 0.0214(4) 0.0015(3) 0.0102(3) 0.0005(3)
Cl1 0.0215(7) 0.0243(7) 0.0256(7) 0.0038(5) 0.0103(6) 0.0010(5)
P1 0.0170(6) 0.0174(7) 0.0172(7) 0.0007(5) 0.0075(5) 0.0006(5)
P2 0.0188(7) 0.0172(7) 0.0158(7) -0.0008(5) 0.0065(6) 0.0002(5)
N1 0.020(2) 0.017(2) 0.016(2) -0.003(2) 0.009(2) -0.005(2)
C1 0.015(2) 0.017(2) 0.022(3) 0.001(2) 0.007(2) -0.001(2)
C2 0.020(3) 0.014(2) 0.023(3) 0.001(2) 0.006(2) 0.001(2)
C3 0.024(3) 0.027(3) 0.011(3) -0.002(2) 0.004(2) -0.001(2)
C4 0.025(3) 0.023(3) 0.018(3) -0.003(2) 0.011(2) -0.003(2)
C5 0.035(3) 0.019(3) 0.028(3) -0.005(2) 0.026(3) -0.005(2)
C6 0.034(3) 0.033(3) 0.036(3) -0.007(3) 0.018(3) -0.003(3)
C7 0.047(4) 0.047(4) 0.047(4) -0.027(3) 0.026(3) -0.025(3)
C8 0.069(5) 0.023(3) 0.083(5) -0.011(3) 0.052(4) -0.017(3)
C9 0.056(4) 0.022(3) 0.072(5) 0.005(3) 0.027(4) 0.004(3)
C10 0.043(4) 0.022(3) 0.039(3) 0.001(2) 0.020(3) -0.005(2)
C11 0.035(3) 0.044(4) 0.031(3) 0.011(3) 0.006(3) -0.003(3)
C12 0.018(2) 0.020(2) 0.019(3) -0.009(2) 0.010(2) -0.004(2)
C13 0.023(3) 0.024(3) 0.022(3) -0.007(2) 0.011(2) -0.002(2)
C14 0.042(3) 0.033(3) 0.025(3) -0.020(3) 0.020(3) -0.014(2)
C15 0.035(3) 0.039(3) 0.018(3) -0.010(3) 0.006(3) 0.007(2)
C16 0.021(3) 0.031(3) 0.024(3) -0.007(2) 0.010(2) 0.002(2)
C17 0.035(3) 0.033(3) 0.030(3) -0.017(3) 0.010(3) 0.001(3)
C18 0.031(3) 0.031(3) 0.048(4) -0.006(2) 0.023(3) 0.004(3)
C19 0.049(4) 0.043(4) 0.045(4) -0.027(3) 0.034(3) -0.013(3)
C20 0.033(3) 0.038(4) 0.041(4) -0.013(3) 0.008(3) 0.019(3)
C21 0.046(4) 0.019(3) 0.060(4) -0.002(3) 0.035(3) 0.002(3)
C22 0.018(3) 0.019(2) 0.025(3) -0.000(2) 0.004(2) -0.001(2)
C23 0.021(3) 0.033(3) 0.025(3) 0.002(2) 0.002(2) -0.002(2)
C24 0.036(4) 0.057(4) 0.026(3) -0.005(3) -0.011(3) 0.007(3)
C25 0.023(3) 0.073(5) 0.047(4) -0.004(3) -0.001(3) 0.011(3)
C26 0.022(3) 0.058(4) 0.058(4) 0.000(3) 0.013(3) 0.018(3)
C27 0.020(3) 0.039(3) 0.034(3) -0.000(2) 0.011(3) 0.009(3)
C28 0.021(3) 0.021(3) 0.023(3) 0.002(2) 0.010(2) 0.001(2)
C29 0.039(3) 0.018(3) 0.057(4) -0.003(2) 0.032(3) -0.004(3)
C30 0.049(4) 0.018(3) 0.092(5) -0.000(3) 0.043(4) 0.003(3)
C31 0.044(4) 0.030(3) 0.087(5) -0.004(3) 0.035(4) -0.027(3)
C32 0.038(4) 0.037(3) 0.052(4) 0.001(3) 0.028(3) -0.011(3)
C33 0.033(3) 0.025(3) 0.033(3) 0.002(2) 0.015(3) -0.007(2)
C34 0.017(3) 0.021(3) 0.020(3) 0.001(2) 0.007(2) 0.001(2)
C35 0.019(3) 0.025(3) 0.020(3) -0.001(2) 0.006(2) 0.002(2)
C36 0.023(3) 0.036(3) 0.015(3) 0.005(2) 0.005(2) -0.005(2)
C37 0.030(3) 0.031(3) 0.019(3) 0.006(2) 0.016(2) 0.006(2)
C38 0.027(3) 0.018(3) 0.030(3) -0.000(2) 0.011(2) 0.001(2)
C39 0.026(3) 0.032(3) 0.018(3) 0.006(2) 0.002(2) 0.004(2)
C40 0.026(3) 0.029(3) 0.030(3) 0.002(2) 0.011(2) 0.008(2)
C41 0.032(3) 0.029(3) 0.026(3) 0.010(2) 0.011(2) -0.001(2)
C42 0.026(3) 0.043(4) 0.041(4) 0.012(3) 0.020(3) 0.007(3)
C43 0.016(3) 0.040(3) 0.041(4) -0.001(2) 0.005(3) 0.003(3)
C44 0.021(3) 0.017(2) 0.018(3) -0.008(2) 0.009(2) 0.002(2)
C45 0.023(3) 0.024(3) 0.027(3) -0.001(2) 0.009(2) -0.005(2)
C46 0.022(3) 0.037(3) 0.024(3) -0.004(2) 0.006(2) -0.004(2)
C47 0.030(3) 0.037(3) 0.028(3) -0.012(2) 0.012(3) -0.007(2)
C48 0.035(3) 0.028(3) 0.030(3) -0.005(2) 0.015(3) -0.010(2)
C49 0.024(3) 0.031(3) 0.022(3) 0.001(2) 0.010(2) -0.005(2)
C50 0.021(3) 0.022(3) 0.018(3) 0.003(2) 0.008(2) 0.001(2)
C51 0.033(3) 0.025(3) 0.023(3) 0.007(2) 0.015(3) 0.005(2)
C52 0.043(3) 0.028(3) 0.040(4) 0.009(3) 0.019(3) 0.016(3)
C53 0.051(4) 0.034(3) 0.034(4) 0.015(3) 0.006(3) 0.013(3)
C54 0.032(3) 0.039(3) 0.027(3) 0.007(3) 0.001(3) -0.000(3)
C55 0.025(3) 0.027(3) 0.020(3) 0.002(2) 0.003(2) -0.001(2)

loop_
_atom_type_symbol
_atom_type_description
_atom_type_scat_dispersion_real
_atom_type_scat_dispersion_imag
_atom_type_scat_source
Rh Rh -1.118 0.919
;International Tables for Crystallography
(1992, Vol. C, Tables 4.2.6.8 and 6.1.1.1)
;
Fe Fe 0.346 0.844
;International Tables for Crystallography
(1992, Vol. C, Tables 4.2.6.8 and 6.1.1.1)
;
Cl Cl 0.148 0.159
;International Tables for Crystallography
(1992, Vol. C, Tables 4.2.6.8 and 6.1.1.1)
;
P P 0.102 0.094
;International Tables for Crystallography
(1992, Vol. C, Tables 4.2.6.8 and 6.1.1.1)
;
N N 0.006 0.003
;International Tables for Crystallography
(1992, Vol. C, Tables 4.2.6.8 and 6.1.1.1)
;
C C 0.003 0.002
;International Tables for Crystallography
(1992, Vol. C, Tables 4.2.6.8 and 6.1.1.1)
;
H H 0.000 0.000
;International Tables for Crystallography
(1992, Vol. C, Table 6.1.1.2)
;

loop_
_geom_angle_atom_site_label_1
_geom_angle_atom_site_label_2
_geom_angle_atom_site_label_3
_geom_angle
_geom_angle_publ_flag
CL1 RH1 P1 92.39(4) ?
CL1 RH1 P2 94.20(4) ?
CL1 RH1 N1 91.4(1) ?
CL1 RH1 C1 169.7(1) ?
P1 RH1 P2 157.69(4) ?
P1 RH1 N1 93.62(10) ?
P1 RH1 C1 87.0(1) ?
P2 RH1 N1 107.49(10) ?
P2 RH1 C1 90.1(1) ?
N1 RH1 C1 78.4(2) ?
CL1 RH1 H75 97(1) ?
P1 RH1 H75 81(1) ?
P2 RH1 H75 76(1) ?
N1 RH1 H75 170(1) ?
C1 RH1 H75 92(1) ?
C101 FE1 C102 175.15(5) ?
C103 FE2 C104 175.57(5) ?
RH1 P1 C12 112.5(1) ?
RH1 P1 C22 117.5(2) ?
RH1 P1 C28 113.2(1) ?
C12 P1 C22 107.9(2) ?
C12 P1 C28 101.2(2) ?
C22 P1 C28 103.0(2) ?
RH1 P2 C34 116.5(1) ?
RH1 P2 C44 121.0(1) ?
RH1 P2 C50 110.5(1) ?
C34 P2 C44 103.6(2) ?
C34 P2 C50 99.1(2) ?
C44 P2 C50 103.4(2) ?
RH1 N1 C3 110.6(3) ?
RH1 N1 C4 128.5(3) ?
C3 N1 C4 118.2(4) ?
RH1 C1 C2 117.2(3) ?
C1 C2 C3 114.6(4) ?
C1 C2 C11 124.7(4) ?
C3 C2 C11 120.6(4) ?
N1 C3 C2 118.5(4) ?
N1 C4 C5 117.0(4) ?
C4 C5 C6 121.8(5) ?
C4 C5 C10 119.5(5) ?
C6 C5 C10 118.3(4) ?
C5 C6 C7 120.4(5) ?
C6 C7 C8 119.9(5) ?
C7 C8 C9 120.1(5) ?
C8 C9 C10 120.1(6) ?
C5 C10 C9 121.0(5) ?
P1 C12 C13 126.8(4) ?
P1 C12 C16 126.3(3) ?
P1 C12 C101 168.6(3) ?
C13 C12 C16 105.3(4) ?
C12 C13 C14 109.1(4) ?
C13 C14 C15 107.9(4) ?
C14 C15 C16 108.0(4) ?
C12 C16 C15 109.6(4) ?
C18 C17 C21 108.2(5) ?
C17 C18 C19 108.1(5) ?
C18 C19 C20 108.0(5) ?
C19 C20 C21 107.5(5) ?
C17 C21 C20 108.2(5) ?
P1 C22 C23 111.9(3) ?
P1 C22 C27 116.3(3) ?
C23 C22 C27 109.2(4) ?
C22 C23 C24 111.4(4) ?
C23 C24 C25 110.8(5) ?
C24 C25 C26 111.1(5) ?
C25 C26 C27 112.8(4) ?
C22 C27 C26 110.0(4) ?
P1 C28 C29 114.8(3) ?
P1 C28 C33 114.6(3) ?
C29 C28 C33 109.0(4) ?
C28 C29 C30 110.5(4) ?
C29 C30 C31 110.4(5) ?
C30 C31 C32 110.8(4) ?
C31 C32 C33 110.8(4) ?
C28 C33 C32 110.5(4) ?
P2 C34 C35 123.9(3) ?
P2 C34 C38 127.2(3) ?
P2 C34 C103 164.5(3) ?
C35 C34 C38 106.0(4) ?
C34 C35 C36 109.4(4) ?
C35 C36 C37 107.3(4) ?
C36 C37 C38 108.8(4) ?
C34 C38 C37 108.5(4) ?
C40 C39 C43 107.8(4) ?
C39 C40 C41 108.0(4) ?
C40 C41 C42 108.1(4) ?
C41 C42 C43 108.0(4) ?
C39 C43 C42 108.2(5) ?
P2 C44 C45 112.3(3) ?
P2 C44 C49 111.4(3) ?
C45 C44 C49 111.0(4) ?
C44 C45 C46 111.5(4) ?
C45 C46 C47 111.0(4) ?
C46 C47 C48 111.2(4) ?
C47 C48 C49 112.1(4) ?
C44 C49 C48 110.9(4) ?
P2 C50 C51 115.9(3) ?
P2 C50 C55 112.3(3) ?
C51 C50 C55 109.8(4) ?
C50 C51 C52 110.5(4) ?
C51 C52 C53 112.1(4) ?
C52 C53 C54 112.3(4) ?
C53 C54 C55 111.1(4) ?
C50 C55 C54 110.5(4) ?
CL1 RH1 H75 97(1) no
P1 RH1 H75 81(1) no
P2 RH1 H75 76(1) no
N1 RH1 H75 170(1) no
C1 RH1 H75 92(1) no
RH1 C1 H1 121.453 no
C2 C1 H1 121.333 no
N1 C3 H2 120.800 no
C2 C3 H2 120.688 no
N1 C4 H3 107.525 no
N1 C4 H4 107.579 no
C5 C4 H3 107.509 no
C5 C4 H4 107.661 no
H3 C4 H4 109.365 no
C5 C6 H5 119.883 no
C7 C6 H5 119.686 no
C6 C7 H6 120.023 no
C8 C7 H6 120.070 no
C7 C8 H7 119.936 no
C9 C8 H7 119.924 no
C8 C9 H8 120.115 no
C10 C9 H8 119.814 no
C5 C10 H9 119.357 no
C9 C10 H9 119.593 no
C2 C11 H10 109.684 no
C2 C11 H11 109.412 no
C2 C11 H12 109.672 no
H10 C11 H11 109.283 no
H10 C11 H12 109.596 no
H11 C11 H12 109.178 no
C12 C13 H13 125.433 no
C14 C13 H13 125.459 no
C13 C14 H14 126.070 no
C15 C14 H14 126.038 no
C14 C15 H15 126.117 no
C16 C15 H15 125.840 no
C12 C16 H16 125.183 no
C15 C16 H16 125.194 no
C18 C17 H17 125.764 no
C21 C17 H17 126.015 no
C17 C18 H18 125.950 no
C19 C18 H18 125.906 no
C18 C19 H19 126.094 no
C20 C19 H19 125.945 no
C19 C20 H20 126.303 no
C21 C20 H20 126.210 no
C17 C21 H21 125.955 no
C20 C21 H21 125.869 no
P1 C22 H22 106.209 no
C23 C22 H22 106.310 no
C27 C22 H22 106.201 no
C22 C23 H23 109.023 no
C22 C23 H24 108.972 no
C24 C23 H23 108.965 no
C24 C23 H24 109.044 no
H23 C23 H24 109.402 no
C23 C24 H25 109.164 no
C23 C24 H26 109.190 no
C25 C24 H25 108.995 no
C25 C24 H26 109.071 no
H25 C24 H26 109.628 no
C24 C25 H27 109.132 no
C24 C25 H28 109.066 no
C26 C25 H27 109.134 no
C26 C25 H28 109.015 no
H27 C25 H28 109.349 no
C25 C26 H29 108.515 no
C25 C26 H30 108.675 no
C27 C26 H29 108.639 no
C27 C26 H30 108.647 no
H29 C26 H30 109.498 no
C22 C27 H31 109.366 no
C22 C27 H32 109.284 no
C26 C27 H31 109.507 no
C26 C27 H32 109.323 no
H31 C27 H32 109.372 no
P1 C28 H33 105.873 no
C29 C28 H33 105.999 no
C33 C28 H33 105.804 no
C28 C29 H34 109.328 no
C28 C29 H35 109.228 no
C30 C29 H34 109.137 no
C30 C29 H35 109.047 no
H34 C29 H35 109.613 no
C29 C30 H36 109.297 no
C29 C30 H37 109.470 no
C31 C30 H36 109.161 no
C31 C30 H37 109.184 no
H36 C30 H37 109.328 no
C30 C31 H38 109.106 no
C30 C31 H39 109.121 no
C32 C31 H38 109.299 no
C32 C31 H39 109.247 no
H38 C31 H39 109.289 no
C31 C32 H40 109.112 no
C31 C32 H41 108.943 no
C33 C32 H40 109.307 no
C33 C32 H41 108.999 no
H40 C32 H41 109.643 no
C28 C33 H42 109.296 no
C28 C33 H43 109.372 no
C32 C33 H42 109.191 no
C32 C33 H43 109.310 no
H42 C33 H43 109.116 no
C34 C35 H44 125.126 no
C36 C35 H44 125.517 no
C35 C36 H45 126.372 no
C37 C36 H45 126.363 no
C36 C37 H46 125.494 no
C38 C37 H46 125.658 no
C34 C38 H47 125.699 no
C37 C38 H47 125.756 no
C40 C39 H48 126.137 no
C43 C39 H48 126.062 no
C39 C40 H49 125.778 no
C41 C40 H49 126.259 no
C40 C41 H50 125.703 no
C42 C41 H50 126.244 no
C41 C42 H51 125.978 no
C43 C42 H51 126.013 no
C39 C43 H52 125.855 no
C42 C43 H52 125.972 no
P2 C44 H53 107.295 no
C45 C44 H53 107.430 no
C49 C44 H53 107.239 no
C44 C45 H54 108.905 no
C44 C45 H55 109.030 no
C46 C45 H54 109.032 no
C46 C45 H55 109.084 no
H54 C45 H55 109.268 no
C45 C46 H56 109.031 no
C45 C46 H57 109.195 no
C47 C46 H56 108.878 no
C47 C46 H57 109.239 no
H56 C46 H57 109.439 no
C46 C47 H58 109.224 no
C46 C47 H59 108.863 no
C48 C47 H58 109.214 no
C48 C47 H59 109.043 no
H58 C47 H59 109.273 no
C47 C48 H60 108.774 no
C47 C48 H61 108.903 no
C49 C48 H60 108.730 no
C49 C48 H61 108.647 no
H60 C48 H61 109.627 no
C44 C49 H62 108.939 no
C44 C49 H63 109.140 no
C48 C49 H62 109.060 no
C48 C49 H63 109.132 no
H62 C49 H63 109.609 no
P2 C50 H64 106.069 no
C51 C50 H64 105.968 no
C55 C50 H64 106.004 no
C50 C51 H65 109.317 no
C50 C51 H66 109.099 no
C52 C51 H65 109.395 no
C52 C51 H66 109.245 no
H65 C51 H66 109.292 no
C51 C52 H67 108.814 no
C51 C52 H68 108.843 no
C53 C52 H67 108.861 no
C53 C52 H68 108.834 no
H67 C52 H68 109.367 no
C52 C53 H69 108.800 no
C52 C53 H70 108.924 no
C54 C53 H69 108.597 no
C54 C53 H70 108.827 no
H69 C53 H70 109.405 no
C53 C54 H71 109.094 no
C53 C54 H72 108.847 no
C55 C54 H71 109.270 no
C55 C54 H72 109.081 no
H71 C54 H72 109.384 no
C50 C55 H73 109.145 no
C50 C55 H74 109.361 no
C54 C55 H73 109.206 no
C54 C55 H74 109.331 no
H73 C55 H74 109.232 no

loop_
_geom_bond_atom_site_label_1
_geom_bond_atom_site_label_2
_geom_bond_distance
_geom_bond_publ_flag
RH1 CL1 2.504(1) yes
RH1 P1 2.343(1) yes
RH1 P2 2.336(1) yes
RH1 N1 2.162(4) yes
RH1 C1 1.976(4) yes
RH1 H75 1.36(4) no
FE1 C12 2.078(4) yes
FE1 C13 2.031(4) yes
FE1 C14 2.030(5) yes
FE1 C15 2.036(5) yes
FE1 C16 2.051(5) yes
FE1 C17 2.039(5) yes
FE1 C18 2.029(5) yes
FE1 C19 2.037(5) yes
FE1 C20 2.037(5) yes
FE1 C21 2.046(5) yes
FE1 C101 1.6483(7) yes
FE1 C102 1.6519(7) yes
FE2 C34 2.089(4) yes
FE2 C35 2.052(5) yes
FE2 C36 2.046(5) yes
FE2 C37 2.033(5) yes
FE2 C38 2.048(4) yes
FE2 C39 2.053(5) yes
FE2 C40 2.047(5) yes
FE2 C41 2.042(5) yes
FE2 C42 2.038(5) yes
FE2 C43 2.047(5) yes
FE2 C103 1.6579(7) yes
FE2 C104 1.6533(7) yes
P1 C12 1.823(4) yes
P1 C22 1.855(5) yes
P1 C28 1.867(4) yes
P2 C34 1.821(4) yes
P2 C44 1.855(4) yes
P2 C50 1.856(5) yes
N1 C3 1.287(5) yes
N1 C4 1.475(5) yes
C1 C2 1.339(6) yes
C2 C3 1.443(6) yes
C2 C11 1.514(6) yes
C4 C5 1.496(6) yes
C5 C6 1.376(7) yes
C5 C10 1.381(7) yes
C6 C7 1.402(7) yes
C7 C8 1.363(8) yes
C8 C9 1.365(9) yes
C9 C10 1.382(7) yes
C12 C13 1.440(6) yes
C12 C16 1.439(6) yes
C13 C14 1.415(7) yes
C14 C15 1.419(7) yes
C15 C16 1.403(7) yes
C17 C18 1.396(7) yes
C17 C21 1.399(7) yes
C18 C19 1.406(8) yes
C19 C20 1.407(8) yes
C20 C21 1.409(8) yes
C22 C23 1.526(7) yes
C22 C27 1.534(6) yes
C23 C24 1.519(7) yes
C24 C25 1.514(8) yes
C25 C26 1.519(8) yes
C26 C27 1.520(7) yes
C28 C29 1.540(6) yes
C28 C33 1.527(6) yes
C29 C30 1.536(7) yes
C30 C31 1.512(8) yes
C31 C32 1.530(7) yes
C32 C33 1.532(7) yes
C34 C35 1.424(6) yes
C34 C38 1.444(6) yes
C35 C36 1.427(6) yes
C36 C37 1.411(7) yes
C37 C38 1.411(6) yes
C39 C40 1.418(7) yes
C39 C43 1.412(7) yes
C40 C41 1.418(7) yes
C41 C42 1.409(7) yes
C42 C43 1.418(7) yes
C44 C45 1.524(6) yes
C44 C49 1.523(6) yes
C45 C46 1.527(6) yes
C46 C47 1.528(7) yes
C47 C48 1.519(7) yes
C48 C49 1.523(6) yes
C50 C51 1.532(6) yes
C50 C55 1.533(6) yes
C51 C52 1.531(7) yes
C52 C53 1.510(8) yes
C53 C54 1.515(7) yes
C54 C55 1.522(7) yes
RH1 H75 1.36(4) no
C1 H1 0.952 no
C3 H2 0.949 no
C4 H3 0.951 no
C4 H4 0.950 no
C6 H5 0.950 no
C7 H6 0.950 no
C8 H7 0.951 no
C9 H8 0.951 no
C10 H9 0.949 no
C11 H10 0.949 no
C11 H11 0.954 no
C11 H12 0.950 no
C13 H13 0.950 no
C14 H14 0.950 no
C15 H15 0.951 no
C16 H16 0.950 no
C17 H17 0.950 no
C18 H18 0.951 no
C19 H19 0.949 no
C20 H20 0.950 no
C21 H21 0.951 no
C22 H22 0.951 no
C23 H23 0.950 no
C23 H24 0.951 no
C24 H25 0.949 no
C24 H26 0.949 no
C25 H27 0.950 no
C25 H28 0.952 no
C26 H29 0.950 no
C26 H30 0.949 no
C27 H31 0.949 no
C27 H32 0.952 no
C28 H33 0.949 no
C29 H34 0.949 no
C29 H35 0.949 no
C30 H36 0.952 no
C30 H37 0.950 no
C31 H38 0.951 no
C31 H39 0.951 no
C32 H40 0.947 no
C32 H41 0.950 no
C33 H42 0.953 no
C33 H43 0.951 no
C35 H44 0.950 no
C36 H45 0.949 no
C37 H46 0.950 no
C38 H47 0.951 no
C39 H48 0.949 no
C40 H49 0.951 no
C41 H50 0.953 no
C42 H51 0.953 no
C43 H52 0.952 no
C44 H53 0.950 no
C45 H54 0.952 no
C45 H55 0.950 no
C46 H56 0.951 no
C46 H57 0.949 no
C47 H58 0.949 no
C47 H59 0.953 no
C48 H60 0.949 no
C48 H61 0.949 no
C49 H62 0.950 no
C49 H63 0.948 no
C50 H64 0.950 no
C51 H65 0.949 no
C51 H66 0.953 no
C52 H67 0.951 no
C52 H68 0.951 no
C53 H69 0.951 no
C53 H70 0.950 no
C54 H71 0.949 no
C54 H72 0.952 no
C55 H73 0.953 no
C55 H74 0.950 no

loop_
_geom_contact_atom_site_label_1
_geom_contact_atom_site_label_2
_geom_contact_distance
_geom_contact_site_symmetry_2
RH1 CL1 2.504(1) .
C5 C19 3.575(7) 2_645
C6 C19 3.426(7) 2_645
C7 C7 3.49(1) 3_655
C11 C102 3.408(5) 4_465
C11 C20 3.513(7) 4_465
C11 C19 3.565(7) 4_465
C11 C21 3.584(7) 4_465
C17 C40 3.477(7) 4_565

loop_
_geom_torsion_atom_site_label_1
_geom_torsion_atom_site_label_2
_geom_torsion_atom_site_label_3
_geom_torsion_atom_site_label_4
_geom_torsion
_geom_torsion_site_symmetry_1
_geom_torsion_site_symmetry_2
_geom_torsion_site_symmetry_3
_geom_torsion_site_symmetry_4
_geom_torsion_publ_flag
RH1 P1 C12 FE1 -167.8(3) 1_555 1_555 1_555 1_555 yes
RH1 P1 C12 C13 -69.9(4) 1_555 1_555 1_555 1_555 yes
RH1 P1 C12 C16 93.3(4) 1_555 1_555 1_555 1_555 yes
RH1 P1 C12 C101 13(1) 1_555 1_555 1_555 1_555 yes
RH1 P1 C22 C23 -40.9(4) 1_555 1_555 1_555 1_555 yes
RH1 P1 C22 C27 85.6(4) 1_555 1_555 1_555 1_555 yes
RH1 P1 C28 C29 -179.9(3) 1_555 1_555 1_555 1_555 yes
RH1 P1 C28 C33 52.9(4) 1_555 1_555 1_555 1_555 yes
RH1 P2 C34 FE2 62.7(4) 1_555 1_555 1_555 1_555 yes
RH1 P2 C34 C35 -36.3(4) 1_555 1_555 1_555 1_555 yes
RH1 P2 C34 C38 165.7(4) 1_555 1_555 1_555 1_555 yes
RH1 P2 C34 C103 -110(1) 1_555 1_555 1_555 1_555 yes
RH1 P2 C44 C45 -61.1(3) 1_555 1_555 1_555 1_555 yes
RH1 P2 C44 C49 64.0(3) 1_555 1_555 1_555 1_555 yes
RH1 P2 C50 C51 -174.3(3) 1_555 1_555 1_555 1_555 yes
RH1 P2 C50 C55 58.3(3) 1_555 1_555 1_555 1_555 yes
RH1 N1 C3 C2 -9.0(5) 1_555 1_555 1_555 1_555 yes
RH1 N1 C4 C5 98.5(4) 1_555 1_555 1_555 1_555 yes
RH1 C1 C2 C3 2.3(5) 1_555 1_555 1_555 1_555 yes
RH1 C1 C2 C11 -176.2(4) 1_555 1_555 1_555 1_555 yes
FE1 C12 P1 C22 -36.6(4) 1_555 1_555 1_555 1_555 yes
FE1 C12 P1 C28 71.2(4) 1_555 1_555 1_555 1_555 yes
FE1 C12 C13 C14 -59.5(3) 1_555 1_555 1_555 1_555 yes
FE1 C12 C13 C101 -58.9(2) 1_555 1_555 1_555 1_555 yes
FE1 C12 C16 C15 58.5(3) 1_555 1_555 1_555 1_555 yes
FE1 C12 C16 C101 58.4(2) 1_555 1_555 1_555 1_555 yes
FE1 C12 C101 C13 89.0(2) 1_555 1_555 1_555 1_555 yes
FE1 C12 C101 C14 90.0(5) 1_555 1_555 1_555 1_555 yes
FE1 C12 C101 C15 -90.8(5) 1_555 1_555 1_555 1_555 yes
FE1 C12 C101 C16 -90.6(2) 1_555 1_555 1_555 1_555 yes
FE1 C13 C12 P1 -135.4(3) 1_555 1_555 1_555 1_555 yes
FE1 C13 C12 C16 58.6(3) 1_555 1_555 1_555 1_555 yes
FE1 C13 C12 C101 58.9(2) 1_555 1_555 1_555 1_555 yes
FE1 C13 C14 C15 -59.6(3) 1_555 1_555 1_555 1_555 yes
FE1 C13 C14 C101 -60.0(2) 1_555 1_555 1_555 1_555 yes
FE1 C13 C101 C12 -91.4(2) 1_555 1_555 1_555 1_555 yes
FE1 C13 C101 C14 89.2(2) 1_555 1_555 1_555 1_555 yes
FE1 C13 C101 C15 88.4(5) 1_555 1_555 1_555 1_555 yes
FE1 C13 C101 C16 -90.7(5) 1_555 1_555 1_555 1_555 yes
FE1 C14 C13 C12 60.5(3) 1_555 1_555 1_555 1_555 yes
FE1 C14 C13 C101 60.0(2) 1_555 1_555 1_555 1_555 yes
FE1 C14 C15 C16 -60.1(3) 1_555 1_555 1_555 1_555 yes
FE1 C14 C15 C101 -59.9(2) 1_555 1_555 1_555 1_555 yes
FE1 C14 C101 C12 -90.7(4) 1_555 1_555 1_555 1_555 yes
FE1 C14 C101 C13 -89.7(2) 1_555 1_555 1_555 1_555 yes
FE1 C14 C101 C15 89.8(3) 1_555 1_555 1_555 1_555 yes
FE1 C14 C101 C16 90.3(5) 1_555 1_555 1_555 1_555 yes
FE1 C15 C14 C13 59.5(3) 1_555 1_555 1_555 1_555 yes
FE1 C15 C14 C101 59.9(2) 1_555 1_555 1_555 1_555 yes
FE1 C15 C16 C12 -59.3(3) 1_555 1_555 1_555 1_555 yes
FE1 C15 C16 C101 -59.2(2) 1_555 1_555 1_555 1_555 yes
FE1 C15 C101 C12 91.3(5) 1_555 1_555 1_555 1_555 yes
FE1 C15 C101 C13 -88.4(5) 1_555 1_555 1_555 1_555 yes
FE1 C15 C101 C14 -89.2(2) 1_555 1_555 1_555 1_555 yes
FE1 C15 C101 C16 91.1(2) 1_555 1_555 1_555 1_555 yes
FE1 C16 C12 P1 135.8(4) 1_555 1_555 1_555 1_555 yes
FE1 C16 C12 C13 -58.1(3) 1_555 1_555 1_555 1_555 yes
FE1 C16 C12 C101 -58.4(2) 1_555 1_555 1_555 1_555 yes
FE1 C16 C15 C14 59.4(3) 1_555 1_555 1_555 1_555 yes
FE1 C16 C15 C101 59.2(2) 1_555 1_555 1_555 1_555 yes
FE1 C16 C101 C12 90.9(2) 1_555 1_555 1_555 1_555 yes
FE1 C16 C101 C13 90.2(5) 1_555 1_555 1_555 1_555 yes
FE1 C16 C101 C14 -89.7(5) 1_555 1_555 1_555 1_555 yes
FE1 C16 C101 C15 -89.2(3) 1_555 1_555 1_555 1_555 yes
FE1 C17 C18 C19 60.1(4) 1_555 1_555 1_555 1_555 yes
FE1 C17 C18 C102 59.8(2) 1_555 1_555 1_555 1_555 yes
FE1 C17 C21 C20 -59.0(4) 1_555 1_555 1_555 1_555 yes
FE1 C17 C21 C102 -59.4(2) 1_555 1_555 1_555 1_555 yes
FE1 C17 C102 C18 -89.5(3) 1_555 1_555 1_555 1_555 yes
FE1 C17 C102 C19 -90.0(5) 1_555 1_555 1_555 1_555 yes
FE1 C17 C102 C20 89.7(5) 1_555 1_555 1_555 1_555 yes
FE1 C17 C102 C21 90.5(3) 1_555 1_555 1_555 1_555 yes
FE1 C18 C17 C21 -59.8(4) 1_555 1_555 1_555 1_555 yes
FE1 C18 C17 C102 -59.8(2) 1_555 1_555 1_555 1_555 yes
FE1 C18 C19 C20 59.4(3) 1_555 1_555 1_555 1_555 yes
FE1 C18 C19 C102 60.0(2) 1_555 1_555 1_555 1_555 yes
FE1 C18 C102 C17 90.3(3) 1_555 1_555 1_555 1_555 yes
FE1 C18 C102 C19 -90.1(3) 1_555 1_555 1_555 1_555 yes
FE1 C18 C102 C20 -88.9(5) 1_555 1_555 1_555 1_555 yes
FE1 C18 C102 C21 90.3(5) 1_555 1_555 1_555 1_555 yes
FE1 C19 C18 C17 -60.3(4) 1_555 1_555 1_555 1_555 yes
FE1 C19 C18 C102 -60.0(2) 1_555 1_555 1_555 1_555 yes
FE1 C19 C20 C21 60.3(3) 1_555 1_555 1_555 1_555 yes
FE1 C19 C20 C102 59.8(2) 1_555 1_555 1_555 1_555 yes
FE1 C19 C102 C17 90.1(5) 1_555 1_555 1_555 1_555 yes
FE1 C19 C102 C18 89.5(3) 1_555 1_555 1_555 1_555 yes
FE1 C19 C102 C20 -89.8(3) 1_555 1_555 1_555 1_555 yes
FE1 C19 C102 C21 -90.8(5) 1_555 1_555 1_555 1_555 yes
FE1 C20 C19 C18 -59.2(3) 1_555 1_555 1_555 1_555 yes
FE1 C20 C19 C102 -59.8(2) 1_555 1_555 1_555 1_555 yes
FE1 C20 C21 C17 59.1(3) 1_555 1_555 1_555 1_555 yes
FE1 C20 C21 C102 59.6(2) 1_555 1_555 1_555 1_555 yes
FE1 C20 C102 C17 -89.9(5) 1_555 1_555 1_555 1_555 yes
FE1 C20 C102 C18 88.8(5) 1_555 1_555 1_555 1_555 yes
FE1 C20 C102 C19 90.0(3) 1_555 1_555 1_555 1_555 yes
FE1 C20 C102 C21 -90.6(3) 1_555 1_555 1_555 1_555 yes
FE1 C21 C17 C18 59.4(4) 1_555 1_555 1_555 1_555 yes
FE1 C21 C17 C102 59.4(2) 1_555 1_555 1_555 1_555 yes
FE1 C21 C20 C19 -60.1(3) 1_555 1_555 1_555 1_555 yes
FE1 C21 C20 C102 -59.6(2) 1_555 1_555 1_555 1_555 yes
FE1 C21 C102 C17 -90.0(3) 1_555 1_555 1_555 1_555 yes
FE1 C21 C102 C18 -89.9(5) 1_555 1_555 1_555 1_555 yes
FE1 C21 C102 C19 90.6(5) 1_555 1_555 1_555 1_555 yes
FE1 C21 C102 C20 89.6(3) 1_555 1_555 1_555 1_555 yes
FE1 C101 C12 P1 178(1) 1_555 1_555 1_555 1_555 yes
FE1 C101 C12 C13 -89.0(2) 1_555 1_555 1_555 1_555 yes
FE1 C101 C12 C16 90.6(2) 1_555 1_555 1_555 1_555 yes
FE1 C101 C13 C12 91.4(2) 1_555 1_555 1_555 1_555 yes
FE1 C101 C13 C14 -89.2(2) 1_555 1_555 1_555 1_555 yes
FE1 C101 C14 C13 89.7(2) 1_555 1_555 1_555 1_555 yes
FE1 C101 C14 C15 -89.8(3) 1_555 1_555 1_555 1_555 yes
FE1 C101 C15 C14 89.2(2) 1_555 1_555 1_555 1_555 yes
FE1 C101 C15 C16 -91.1(2) 1_555 1_555 1_555 1_555 yes
FE1 C101 C16 C12 -90.9(2) 1_555 1_555 1_555 1_555 yes
FE1 C101 C16 C15 89.2(3) 1_555 1_555 1_555 1_555 yes
FE1 C102 C17 C18 89.5(3) 1_555 1_555 1_555 1_555 yes
FE1 C102 C17 C21 -90.5(3) 1_555 1_555 1_555 1_555 yes
FE1 C102 C18 C17 -90.3(3) 1_555 1_555 1_555 1_555 yes
FE1 C102 C18 C19 90.1(3) 1_555 1_555 1_555 1_555 yes
FE1 C102 C19 C18 -89.5(3) 1_555 1_555 1_555 1_555 yes
FE1 C102 C19 C20 89.8(3) 1_555 1_555 1_555 1_555 yes
FE1 C102 C20 C19 -90.0(3) 1_555 1_555 1_555 1_555 yes
FE1 C102 C20 C21 90.6(3) 1_555 1_555 1_555 1_555 yes
FE1 C102 C21 C17 90.0(3) 1_555 1_555 1_555 1_555 yes
FE1 C102 C21 C20 -89.6(3) 1_555 1_555 1_555 1_555 yes
FE2 C34 P2 C44 -72.6(4) 1_555 1_555 1_555 1_555 yes
FE2 C34 P2 C50 -178.9(4) 1_555 1_555 1_555 1_555 yes
FE2 C34 C35 C36 59.1(3) 1_555 1_555 1_555 1_555 yes
FE2 C34 C35 C103 58.5(2) 1_555 1_555 1_555 1_555 yes
FE2 C34 C38 C37 -59.3(3) 1_555 1_555 1_555 1_555 yes
FE2 C34 C38 C103 -58.8(2) 1_555 1_555 1_555 1_555 yes
FE2 C34 C103 C35 -89.8(2) 1_555 1_555 1_555 1_555 yes
FE2 C34 C103 C36 -91.0(5) 1_555 1_555 1_555 1_555 yes
FE2 C34 C103 C37 90.5(5) 1_555 1_555 1_555 1_555 yes
FE2 C34 C103 C38 89.4(2) 1_555 1_555 1_555 1_555 yes
FE2 C35 C34 P2 140.2(4) 1_555 1_555 1_555 1_555 yes
FE2 C35 C34 C38 -57.9(3) 1_555 1_555 1_555 1_555 yes
FE2 C35 C34 C103 -58.5(2) 1_555 1_555 1_555 1_555 yes
FE2 C35 C36 C37 59.5(3) 1_555 1_555 1_555 1_555 yes
FE2 C35 C36 C103 59.7(2) 1_555 1_555 1_555 1_555 yes
FE2 C35 C103 C34 91.4(2) 1_555 1_555 1_555 1_555 yes
FE2 C35 C103 C36 -89.3(2) 1_555 1_555 1_555 1_555 yes
FE2 C35 C103 C37 -88.9(5) 1_555 1_555 1_555 1_555 yes
FE2 C35 C103 C38 90.2(5) 1_555 1_555 1_555 1_555 yes
FE2 C36 C35 C34 -60.3(3) 1_555 1_555 1_555 1_555 yes
FE2 C36 C35 C103 -59.7(2) 1_555 1_555 1_555 1_555 yes
FE2 C36 C37 C38 59.9(3) 1_555 1_555 1_555 1_555 yes
FE2 C36 C37 C103 60.0(2) 1_555 1_555 1_555 1_555 yes
FE2 C36 C103 C34 91.7(5) 1_555 1_555 1_555 1_555 yes
FE2 C36 C103 C35 90.5(2) 1_555 1_555 1_555 1_555 yes
FE2 C36 C103 C37 -89.2(3) 1_555 1_555 1_555 1_555 yes
FE2 C36 C103 C38 -89.1(5) 1_555 1_555 1_555 1_555 yes
FE2 C37 C36 C35 -59.8(3) 1_555 1_555 1_555 1_555 yes
FE2 C37 C36 C103 -60.0(2) 1_555 1_555 1_555 1_555 yes
FE2 C37 C38 C34 60.5(3) 1_555 1_555 1_555 1_555 yes
FE2 C37 C38 C103 60.0(2) 1_555 1_555 1_555 1_555 yes
FE2 C37 C103 C34 -91.2(5) 1_555 1_555 1_555 1_555 yes
FE2 C37 C103 C35 89.3(5) 1_555 1_555 1_555 1_555 yes
FE2 C37 C103 C36 89.7(3) 1_555 1_555 1_555 1_555 yes
FE2 C37 C103 C38 -90.2(2) 1_555 1_555 1_555 1_555 yes
FE2 C38 C34 P2 -140.7(4) 1_555 1_555 1_555 1_555 yes
FE2 C38 C34 C35 58.2(3) 1_555 1_555 1_555 1_555 yes
FE2 C38 C34 C103 58.8(2) 1_555 1_555 1_555 1_555 yes
FE2 C38 C37 C36 -59.9(3) 1_555 1_555 1_555 1_555 yes
FE2 C38 C37 C103 -60.0(2) 1_555 1_555 1_555 1_555 yes
FE2 C38 C103 C34 -91.5(2) 1_555 1_555 1_555 1_555 yes
FE2 C38 C103 C35 -90.4(5) 1_555 1_555 1_555 1_555 yes
FE2 C38 C103 C36 88.9(5) 1_555 1_555 1_555 1_555 yes
FE2 C38 C103 C37 89.1(3) 1_555 1_555 1_555 1_555 yes
FE2 C39 C40 C41 -59.4(3) 1_555 1_555 1_555 1_555 yes
FE2 C39 C40 C104 -59.2(2) 1_555 1_555 1_555 1_555 yes
FE2 C39 C43 C42 59.1(4) 1_555 1_555 1_555 1_555 yes
FE2 C39 C43 C104 59.2(2) 1_555 1_555 1_555 1_555 yes
FE2 C39 C104 C40 90.0(3) 1_555 1_555 1_555 1_555 yes
FE2 C39 C104 C41 90.3(5) 1_555 1_555 1_555 1_555 yes
FE2 C39 C104 C42 -89.9(5) 1_555 1_555 1_555 1_555 yes
FE2 C39 C104 C43 -90.1(3) 1_555 1_555 1_555 1_555 yes
FE2 C40 C39 C43 59.3(3) 1_555 1_555 1_555 1_555 yes
FE2 C40 C39 C104 59.2(2) 1_555 1_555 1_555 1_555 yes
FE2 C40 C41 C42 -59.4(3) 1_555 1_555 1_555 1_555 yes
FE2 C40 C41 C104 -59.6(2) 1_555 1_555 1_555 1_555 yes
FE2 C40 C104 C39 -90.4(2) 1_555 1_555 1_555 1_555 yes
FE2 C40 C104 C41 89.8(3) 1_555 1_555 1_555 1_555 yes
FE2 C40 C104 C42 89.5(5) 1_555 1_555 1_555 1_555 yes
FE2 C40 C104 C43 -90.5(5) 1_555 1_555 1_555 1_555 yes
FE2 C41 C40 C39 59.7(3) 1_555 1_555 1_555 1_555 yes
FE2 C41 C40 C104 59.6(2) 1_555 1_555 1_555 1_555 yes
FE2 C41 C42 C43 -59.9(4) 1_555 1_555 1_555 1_555 yes
FE2 C41 C42 C104 -59.7(2) 1_555 1_555 1_555 1_555 yes
FE2 C41 C104 C39 -90.5(5) 1_555 1_555 1_555 1_555 yes
FE2 C41 C104 C40 -90.2(3) 1_555 1_555 1_555 1_555 yes
FE2 C41 C104 C42 89.7(3) 1_555 1_555 1_555 1_555 yes
FE2 C41 C104 C43 90.1(5) 1_555 1_555 1_555 1_555 yes
FE2 C42 C41 C40 59.6(3) 1_555 1_555 1_555 1_555 yes
FE2 C42 C41 C104 59.7(2) 1_555 1_555 1_555 1_555 yes
FE2 C42 C43 C39 -59.6(3) 1_555 1_555 1_555 1_555 yes
FE2 C42 C43 C104 -59.7(2) 1_555 1_555 1_555 1_555 yes
FE2 C42 C104 C39 90.1(5) 1_555 1_555 1_555 1_555 yes
FE2 C42 C104 C40 -89.7(5) 1_555 1_555 1_555 1_555 yes
FE2 C42 C104 C41 -90.0(3) 1_555 1_555 1_555 1_555 yes
FE2 C42 C104 C43 90.3(3) 1_555 1_555 1_555 1_555 yes
FE2 C43 C39 C40 -59.3(3) 1_555 1_555 1_555 1_555 yes
FE2 C43 C39 C104 -59.2(2) 1_555 1_555 1_555 1_555 yes
FE2 C43 C42 C41 59.9(4) 1_555 1_555 1_555 1_555 yes
FE2 C43 C42 C104 59.7(2) 1_555 1_555 1_555 1_555 yes
FE2 C43 C104 C39 90.3(2) 1_555 1_555 1_555 1_555 yes
FE2 C43 C104 C40 90.5(5) 1_555 1_555 1_555 1_555 yes
FE2 C43 C104 C41 -90.0(5) 1_555 1_555 1_555 1_555 yes
FE2 C43 C104 C42 -89.5(3) 1_555 1_555 1_555 1_555 yes
FE2 C103 C34 P2 174(1) 1_555 1_555 1_555 1_555 yes
FE2 C103 C34 C35 89.8(2) 1_555 1_555 1_555 1_555 yes
FE2 C103 C34 C38 -89.4(2) 1_555 1_555 1_555 1_555 yes
FE2 C103 C35 C34 -91.4(2) 1_555 1_555 1_555 1_555 yes
FE2 C103 C35 C36 89.3(2) 1_555 1_555 1_555 1_555 yes
FE2 C103 C36 C35 -90.5(2) 1_555 1_555 1_555 1_555 yes
FE2 C103 C36 C37 89.2(3) 1_555 1_555 1_555 1_555 yes
FE2 C103 C37 C36 -89.7(3) 1_555 1_555 1_555 1_555 yes
FE2 C103 C37 C38 90.2(2) 1_555 1_555 1_555 1_555 yes
FE2 C103 C38 C34 91.5(2) 1_555 1_555 1_555 1_555 yes
FE2 C103 C38 C37 -89.1(3) 1_555 1_555 1_555 1_555 yes
FE2 C104 C39 C40 -90.0(3) 1_555 1_555 1_555 1_555 yes
FE2 C104 C39 C43 90.1(3) 1_555 1_555 1_555 1_555 yes
FE2 C104 C40 C39 90.4(2) 1_555 1_555 1_555 1_555 yes
FE2 C104 C40 C41 -89.8(3) 1_555 1_555 1_555 1_555 yes
FE2 C104 C41 C40 90.2(3) 1_555 1_555 1_555 1_555 yes
FE2 C104 C41 C42 -89.7(3) 1_555 1_555 1_555 1_555 yes
FE2 C104 C42 C41 90.0(3) 1_555 1_555 1_555 1_555 yes
FE2 C104 C42 C43 -90.3(3) 1_555 1_555 1_555 1_555 yes
FE2 C104 C43 C39 -90.3(2) 1_555 1_555 1_555 1_555 yes
FE2 C104 C43 C42 89.5(3) 1_555 1_555 1_555 1_555 yes
CL1 RH1 P1 C12 88.0(2) 1_555 1_555 1_555 1_555 yes
CL1 RH1 P1 C22 -38.2(2) 1_555 1_555 1_555 1_555 yes
CL1 RH1 P1 C28 -158.2(2) 1_555 1_555 1_555 1_555 yes
CL1 RH1 P2 C34 134.4(2) 1_555 1_555 1_555 1_555 yes
CL1 RH1 P2 C44 -98.5(2) 1_555 1_555 1_555 1_555 yes
CL1 RH1 P2 C50 22.4(2) 1_555 1_555 1_555 1_555 yes
CL1 RH1 N1 C3 -171.1(3) 1_555 1_555 1_555 1_555 yes
CL1 RH1 N1 C4 -10.6(3) 1_555 1_555 1_555 1_555 yes
CL1 RH1 C1 C2 1.9(10) 1_555 1_555 1_555 1_555 yes
P1 RH1 P2 C34 27.6(2) 1_555 1_555 1_555 1_555 yes
P1 RH1 P2 C44 154.7(2) 1_555 1_555 1_555 1_555 yes
P1 RH1 P2 C50 -84.4(2) 1_555 1_555 1_555 1_555 yes
P1 RH1 N1 C3 -78.6(3) 1_555 1_555 1_555 1_555 yes
P1 RH1 N1 C4 81.9(3) 1_555 1_555 1_555 1_555 yes
P1 RH1 C1 C2 89.1(3) 1_555 1_555 1_555 1_555 yes
P1 C12 FE1 C13 121.0(5) 1_555 1_555 1_555 1_555 yes
P1 C12 FE1 C14 158.4(4) 1_555 1_555 1_555 1_555 yes
P1 C12 FE1 C15 -157.6(4) 1_555 1_555 1_555 1_555 yes
P1 C12 FE1 C16 -121.2(5) 1_555 1_555 1_555 1_555 yes
P1 C12 FE1 C17 7.7(5) 1_555 1_555 1_555 1_555 yes
P1 C12 FE1 C18 50.9(5) 1_555 1_555 1_555 1_555 yes
P1 C12 FE1 C19 93.1(7) 1_555 1_555 1_555 1_555 yes
P1 C12 FE1 C20 -77.4(7) 1_555 1_555 1_555 1_555 yes
P1 C12 FE1 C21 -36.0(5) 1_555 1_555 1_555 1_555 yes
P1 C12 FE1 C101 -179.6(5) 1_555 1_555 1_555 1_555 yes
P1 C12 FE1 C102 4.7(6) 1_555 1_555 1_555 1_555 yes
P1 C12 C13 C14 165.2(3) 1_555 1_555 1_555 1_555 yes
P1 C12 C13 C101 165.7(4) 1_555 1_555 1_555 1_555 yes
P1 C12 C16 C15 -165.7(3) 1_555 1_555 1_555 1_555 yes
P1 C12 C16 C101 -165.8(4) 1_555 1_555 1_555 1_555 yes
P1 C12 C101 C13 -92(1) 1_555 1_555 1_555 1_555 yes
P1 C12 C101 C14 -91(1) 1_555 1_555 1_555 1_555 yes
P1 C12 C101 C15 87(1) 1_555 1_555 1_555 1_555 yes
P1 C12 C101 C16 88(1) 1_555 1_555 1_555 1_555 yes
P1 C22 C23 C24 -170.7(4) 1_555 1_555 1_555 1_555 yes
P1 C22 C27 C26 175.0(3) 1_555 1_555 1_555 1_555 yes
P1 C28 C29 C30 171.0(4) 1_555 1_555 1_555 1_555 yes
P1 C28 C33 C32 -171.4(3) 1_555 1_555 1_555 1_555 yes
P2 RH1 P1 C12 -164.9(2) 1_555 1_555 1_555 1_555 yes
P2 RH1 P1 C22 69.0(2) 1_555 1_555 1_555 1_555 yes
P2 RH1 P1 C28 -51.0(2) 1_555 1_555 1_555 1_555 yes
P2 RH1 N1 C3 94.1(3) 1_555 1_555 1_555 1_555 yes
P2 RH1 N1 C4 -105.4(3) 1_555 1_555 1_555 1_555 yes
P2 RH1 C1 C2 -113.1(3) 1_555 1_555 1_555 1_555 yes
P2 C34 FE2 C35 -118.2(5) 1_555 1_555 1_555 1_555 yes
P2 C34 FE2 C36 -155.7(5) 1_555 1_555 1_555 1_555 yes
P2 C34 FE2 C37 160.7(5) 1_555 1_555 1_555 1_555 yes
P2 C34 FE2 C38 123.2(5) 1_555 1_555 1_555 1_555 yes
P2 C34 FE2 C39 6.7(5) 1_555 1_555 1_555 1_555 yes
P2 C34 FE2 C40 -37.4(5) 1_555 1_555 1_555 1_555 yes
P2 C34 FE2 C41 -79.6(7) 1_555 1_555 1_555 1_555 yes
P2 C34 FE2 C42 93.9(7) 1_555 1_555 1_555 1_555 yes
P2 C34 FE2 C43 50.2(5) 1_555 1_555 1_555 1_555 yes
P2 C34 FE2 C103 -177.6(6) 1_555 1_555 1_555 1_555 yes
P2 C34 FE2 C104 4.7(6) 1_555 1_555 1_555 1_555 yes
P2 C34 C35 C36 -160.7(3) 1_555 1_555 1_555 1_555 yes
P2 C34 C35 C103 -161.3(4) 1_555 1_555 1_555 1_555 yes
P2 C34 C38 C37 160.0(4) 1_555 1_555 1_555 1_555 yes
P2 C34 C38 C103 160.5(4) 1_555 1_555 1_555 1_555 yes
P2 C34 C103 C35 84(1) 1_555 1_555 1_555 1_555 yes
P2 C34 C103 C36 83(1) 1_555 1_555 1_555 1_555 yes
P2 C34 C103 C37 -95(1) 1_555 1_555 1_555 1_555 yes
P2 C34 C103 C38 -96(1) 1_555 1_555 1_555 1_555 yes
P2 C44 C45 C46 -178.6(3) 1_555 1_555 1_555 1_555 yes
P2 C44 C49 C48 178.7(3) 1_555 1_555 1_555 1_555 yes
P2 C50 C51 C52 174.2(3) 1_555 1_555 1_555 1_555 yes
P2 C50 C55 C54 -170.6(3) 1_555 1_555 1_555 1_555 yes
N1 RH1 P1 C12 -3.6(2) 1_555 1_555 1_555 1_555 yes
N1 RH1 P1 C22 -129.8(2) 1_555 1_555 1_555 1_555 yes
N1 RH1 P1 C28 110.3(2) 1_555 1_555 1_555 1_555 yes
N1 RH1 P2 C34 -132.8(2) 1_555 1_555 1_555 1_555 yes
N1 RH1 P2 C44 -5.7(2) 1_555 1_555 1_555 1_555 yes
N1 RH1 P2 C50 115.2(2) 1_555 1_555 1_555 1_555 yes
N1 RH1 C1 C2 -5.3(3) 1_555 1_555 1_555 1_555 yes
N1 C3 C2 C1 5.1(6) 1_555 1_555 1_555 1_555 yes
N1 C3 C2 C11 -176.4(4) 1_555 1_555 1_555 1_555 yes
N1 C4 C5 C6 80.1(6) 1_555 1_555 1_555 1_555 yes
N1 C4 C5 C10 -106.8(5) 1_555 1_555 1_555 1_555 yes
C1 RH1 P1 C12 -81.7(2) 1_555 1_555 1_555 1_555 yes
C1 RH1 P1 C22 152.1(2) 1_555 1_555 1_555 1_555 yes
C1 RH1 P1 C28 32.1(2) 1_555 1_555 1_555 1_555 yes
C1 RH1 P2 C34 -55.0(2) 1_555 1_555 1_555 1_555 yes
C1 RH1 P2 C44 72.2(2) 1_555 1_555 1_555 1_555 yes
C1 RH1 P2 C50 -167.0(2) 1_555 1_555 1_555 1_555 yes
C1 RH1 N1 C3 7.7(3) 1_555 1_555 1_555 1_555 yes
C1 RH1 N1 C4 168.1(4) 1_555 1_555 1_555 1_555 yes
C2 C3 N1 C4 -171.7(4) 1_555 1_555 1_555 1_555 yes
C3 N1 C4 C5 -102.3(5) 1_555 1_555 1_555 1_555 yes
C4 C5 C6 C7 170.6(4) 1_555 1_555 1_555 1_555 yes
C4 C5 C10 C9 -171.5(5) 1_555 1_555 1_555 1_555 yes
C5 C6 C7 C8 1.0(8) 1_555 1_555 1_555 1_555 yes
C5 C10 C9 C8 0.6(9) 1_555 1_555 1_555 1_555 yes
C6 C5 C10 C9 1.8(8) 1_555 1_555 1_555 1_555 yes
C6 C7 C8 C9 1.5(9) 1_555 1_555 1_555 1_555 yes
C7 C6 C5 C10 -2.6(7) 1_555 1_555 1_555 1_555 yes
C7 C8 C9 C10 -2.3(9) 1_555 1_555 1_555 1_555 yes
C12 FE1 C13 C14 119.7(4) 1_555 1_555 1_555 1_555 yes
C12 FE1 C13 C101 59.6(2) 1_555 1_555 1_555 1_555 yes
C12 FE1 C14 C13 -37.6(3) 1_555 1_555 1_555 1_555 yes
C12 FE1 C14 C15 81.4(3) 1_555 1_555 1_555 1_555 yes
C12 FE1 C14 C101 21.9(2) 1_555 1_555 1_555 1_555 yes
C12 FE1 C15 C14 -82.0(3) 1_555 1_555 1_555 1_555 yes
C12 FE1 C15 C16 37.0(3) 1_555 1_555 1_555 1_555 yes
C12 FE1 C15 C101 -22.0(2) 1_555 1_555 1_555 1_555 yes
C12 FE1 C16 C15 -120.9(4) 1_555 1_555 1_555 1_555 yes
C12 FE1 C16 C101 -60.2(3) 1_555 1_555 1_555 1_555 yes
C12 FE1 C17 C18 122.8(3) 1_555 1_555 1_555 1_555 yes
C12 FE1 C17 C21 -117.9(3) 1_555 1_555 1_555 1_555 yes
C12 FE1 C17 C102 -177.3(2) 1_555 1_555 1_555 1_555 yes
C12 FE1 C18 C17 -79.7(4) 1_555 1_555 1_555 1_555 yes
C12 FE1 C18 C19 161.5(3) 1_555 1_555 1_555 1_555 yes
C12 FE1 C18 C102 -139.1(2) 1_555 1_555 1_555 1_555 yes
C12 FE1 C19 C18 -55.1(8) 1_555 1_555 1_555 1_555 yes
C12 FE1 C19 C20 -174.4(6) 1_555 1_555 1_555 1_555 yes
C12 FE1 C19 C102 -114.6(6) 1_555 1_555 1_555 1_555 yes
C12 FE1 C20 C19 175.5(4) 1_555 1_555 1_555 1_555 yes
C12 FE1 C20 C21 57.3(6) 1_555 1_555 1_555 1_555 yes
C12 FE1 C20 C102 116.2(5) 1_555 1_555 1_555 1_555 yes
C12 FE1 C21 C17 83.7(3) 1_555 1_555 1_555 1_555 yes
C12 FE1 C21 C20 -156.7(3) 1_555 1_555 1_555 1_555 yes
C12 FE1 C21 C102 143.4(2) 1_555 1_555 1_555 1_555 yes
C12 FE1 C101 C13 -72.4(3) 1_555 1_555 1_555 1_555 yes
C12 FE1 C101 C14 -144.2(3) 1_555 1_555 1_555 1_555 yes
C12 FE1 C101 C15 144.0(3) 1_555 1_555 1_555 1_555 yes
C12 FE1 C101 C16 72.6(3) 1_555 1_555 1_555 1_555 yes
C12 FE1 C102 C17 4.8(4) 1_555 1_555 1_555 1_555 yes
C12 FE1 C102 C18 76.4(4) 1_555 1_555 1_555 1_555 yes
C12 FE1 C102 C19 148.6(4) 1_555 1_555 1_555 1_555 yes
C12 FE1 C102 C20 -139.4(4) 1_555 1_555 1_555 1_555 yes
C12 FE1 C102 C21 -67.2(4) 1_555 1_555 1_555 1_555 yes
C12 P1 C22 C23 -169.2(3) 1_555 1_555 1_555 1_555 yes
C12 P1 C22 C27 -42.7(4) 1_555 1_555 1_555 1_555 yes
C12 P1 C28 C29 -59.4(4) 1_555 1_555 1_555 1_555 yes
C12 P1 C28 C33 173.4(3) 1_555 1_555 1_555 1_555 yes
C12 C13 FE1 C14 -119.7(4) 1_555 1_555 1_555 1_555 yes
C12 C13 FE1 C15 -81.8(3) 1_555 1_555 1_555 1_555 yes
C12 C13 FE1 C16 -38.5(3) 1_555 1_555 1_555 1_555 yes
C12 C13 FE1 C17 88.0(3) 1_555 1_555 1_555 1_555 yes
C12 C13 FE1 C18 129.1(3) 1_555 1_555 1_555 1_555 yes
C12 C13 FE1 C19 170.2(3) 1_555 1_555 1_555 1_555 yes
C12 C13 FE1 C20 -159.6(5) 1_555 1_555 1_555 1_555 yes
C12 C13 FE1 C21 58.2(6) 1_555 1_555 1_555 1_555 yes
C12 C13 FE1 C101 -59.6(2) 1_555 1_555 1_555 1_555 yes
C12 C13 FE1 C102 128.2(2) 1_555 1_555 1_555 1_555 yes
C12 C13 C14 C15 0.9(5) 1_555 1_555 1_555 1_555 yes
C12 C13 C14 C101 0.5(3) 1_555 1_555 1_555 1_555 yes
C12 C13 C101 C14 -179.4(3) 1_555 1_555 1_555 1_555 yes
C12 C13 C101 C15 179.8(5) 1_555 1_555 1_555 1_555 yes
C12 C13 C101 C16 0.7(6) 1_555 1_555 1_555 1_555 yes
C12 C16 FE1 C13 38.7(3) 1_555 1_555 1_555 1_555 yes
C12 C16 FE1 C14 82.8(3) 1_555 1_555 1_555 1_555 yes
C12 C16 FE1 C15 120.9(4) 1_555 1_555 1_555 1_555 yes
C12 C16 FE1 C17 -74.9(4) 1_555 1_555 1_555 1_555 yes
C12 C16 FE1 C18 -29(1) 1_555 1_555 1_555 1_555 yes
C12 C16 FE1 C19 158.2(4) 1_555 1_555 1_555 1_555 yes
C12 C16 FE1 C20 -161.8(3) 1_555 1_555 1_555 1_555 yes
C12 C16 FE1 C21 -117.2(3) 1_555 1_555 1_555 1_555 yes
C12 C16 FE1 C101 60.2(3) 1_555 1_555 1_555 1_555 yes
C12 C16 FE1 C102 -126.1(3) 1_555 1_555 1_555 1_555 yes
C12 C16 C15 C14 0.1(6) 1_555 1_555 1_555 1_555 yes
C12 C16 C15 C101 -0.1(3) 1_555 1_555 1_555 1_555 yes
C12 C16 C101 C13 -0.7(6) 1_555 1_555 1_555 1_555 yes
C12 C16 C101 C14 179.4(5) 1_555 1_555 1_555 1_555 yes
C12 C16 C101 C15 179.9(4) 1_555 1_555 1_555 1_555 yes
C12 C101 FE1 C13 72.4(3) 1_555 1_555 1_555 1_555 yes
C12 C101 FE1 C14 144.2(3) 1_555 1_555 1_555 1_555 yes
C12 C101 FE1 C15 -144.0(3) 1_555 1_555 1_555 1_555 yes
C12 C101 FE1 C16 -72.6(3) 1_555 1_555 1_555 1_555 yes
C12 C101 FE1 C17 12.8(4) 1_555 1_555 1_555 1_555 yes
C12 C101 FE1 C18 86.0(3) 1_555 1_555 1_555 1_555 yes
C12 C101 FE1 C19 152.1(4) 1_555 1_555 1_555 1_555 yes
C12 C101 FE1 C20 -141.9(4) 1_555 1_555 1_555 1_555 yes
C12 C101 FE1 C21 -68.0(4) 1_555 1_555 1_555 1_555 yes
C12 C101 FE1 C102 151.7(6) 1_555 1_555 1_555 1_555 yes
C12 C101 C13 C14 179.4(3) 1_555 1_555 1_555 1_555 yes
C12 C101 C14 C13 -1.0(6) 1_555 1_555 1_555 1_555 yes
C12 C101 C14 C15 179.5(5) 1_555 1_555 1_555 1_555 yes
C12 C101 C15 C14 -179.5(5) 1_555 1_555 1_555 1_555 yes
C12 C101 C15 C16 0.2(6) 1_555 1_555 1_555 1_555 yes
C12 C101 C16 C15 -179.9(4) 1_555 1_555 1_555 1_555 yes
C13 FE1 C12 C16 -117.8(4) 1_555 1_555 1_555 1_555 yes
C13 FE1 C12 C101 -59.4(3) 1_555 1_555 1_555 1_555 yes
C13 FE1 C14 C15 119.0(4) 1_555 1_555 1_555 1_555 yes
C13 FE1 C14 C101 59.5(3) 1_555 1_555 1_555 1_555 yes
C13 FE1 C15 C14 -37.9(3) 1_555 1_555 1_555 1_555 yes
C13 FE1 C15 C16 81.1(3) 1_555 1_555 1_555 1_555 yes
C13 FE1 C15 C101 22.2(2) 1_555 1_555 1_555 1_555 yes
C13 FE1 C16 C15 -82.2(3) 1_555 1_555 1_555 1_555 yes
C13 FE1 C16 C101 -21.5(2) 1_555 1_555 1_555 1_555 yes
C13 FE1 C17 C18 77.8(3) 1_555 1_555 1_555 1_555 yes
C13 FE1 C17 C21 -163.0(3) 1_555 1_555 1_555 1_555 yes
C13 FE1 C17 C102 137.7(2) 1_555 1_555 1_555 1_555 yes
C13 FE1 C18 C17 -119.7(3) 1_555 1_555 1_555 1_555 yes
C13 FE1 C18 C19 121.5(3) 1_555 1_555 1_555 1_555 yes
C13 FE1 C18 C102 -179.1(2) 1_555 1_555 1_555 1_555 yes
C13 FE1 C19 C18 -76.5(4) 1_555 1_555 1_555 1_555 yes
C13 FE1 C19 C20 164.2(3) 1_555 1_555 1_555 1_555 yes
C13 FE1 C19 C102 -136.0(2) 1_555 1_555 1_555 1_555 yes
C13 FE1 C20 C19 -40.7(7) 1_555 1_555 1_555 1_555 yes
C13 FE1 C20 C21 -159.0(5) 1_555 1_555 1_555 1_555 yes
C13 FE1 C20 C102 -100.1(6) 1_555 1_555 1_555 1_555 yes
C13 FE1 C21 C17 41.1(6) 1_555 1_555 1_555 1_555 yes
C13 FE1 C21 C20 160.7(5) 1_555 1_555 1_555 1_555 yes
C13 FE1 C21 C102 100.8(5) 1_555 1_555 1_555 1_555 yes
C13 FE1 C101 C14 -71.8(3) 1_555 1_555 1_555 1_555 yes
C13 FE1 C101 C15 -143.7(3) 1_555 1_555 1_555 1_555 yes
C13 FE1 C101 C16 144.9(3) 1_555 1_555 1_555 1_555 yes
C13 FE1 C102 C17 -70.3(4) 1_555 1_555 1_555 1_555 yes
C13 FE1 C102 C18 1.4(4) 1_555 1_555 1_555 1_555 yes
C13 FE1 C102 C19 73.5(4) 1_555 1_555 1_555 1_555 yes
C13 FE1 C102 C20 145.5(4) 1_555 1_555 1_555 1_555 yes
C13 FE1 C102 C21 -142.3(4) 1_555 1_555 1_555 1_555 yes
C13 C12 FE1 C14 37.4(3) 1_555 1_555 1_555 1_555 yes
C13 C12 FE1 C15 81.4(3) 1_555 1_555 1_555 1_555 yes
C13 C12 FE1 C16 117.8(4) 1_555 1_555 1_555 1_555 yes
C13 C12 FE1 C17 -113.3(3) 1_555 1_555 1_555 1_555 yes
C13 C12 FE1 C18 -70.1(3) 1_555 1_555 1_555 1_555 yes
C13 C12 FE1 C19 -27.9(8) 1_555 1_555 1_555 1_555 yes
C13 C12 FE1 C20 161.6(5) 1_555 1_555 1_555 1_555 yes
C13 C12 FE1 C21 -157.0(3) 1_555 1_555 1_555 1_555 yes
C13 C12 FE1 C101 59.4(3) 1_555 1_555 1_555 1_555 yes
C13 C12 FE1 C102 -116.3(3) 1_555 1_555 1_555 1_555 yes
C13 C12 P1 C22 61.3(4) 1_555 1_555 1_555 1_555 yes
C13 C12 P1 C28 169.1(4) 1_555 1_555 1_555 1_555 yes
C13 C12 C16 C15 0.4(5) 1_555 1_555 1_555 1_555 yes
C13 C12 C16 C101 0.3(3) 1_555 1_555 1_555 1_555 yes
C13 C12 C101 C14 1.0(6) 1_555 1_555 1_555 1_555 yes
C13 C12 C101 C15 -179.8(5) 1_555 1_555 1_555 1_555 yes
C13 C12 C101 C16 -179.6(3) 1_555 1_555 1_555 1_555 yes
C13 C14 FE1 C15 -119.0(4) 1_555 1_555 1_555 1_555 yes
C13 C14 FE1 C16 -81.6(3) 1_555 1_555 1_555 1_555 yes
C13 C14 FE1 C17 60.0(5) 1_555 1_555 1_555 1_555 yes
C13 C14 FE1 C18 85.1(3) 1_555 1_555 1_555 1_555 yes
C13 C14 FE1 C19 125.8(3) 1_555 1_555 1_555 1_555 yes
C13 C14 FE1 C20 164.6(3) 1_555 1_555 1_555 1_555 yes
C13 C14 FE1 C21 -177.5(6) 1_555 1_555 1_555 1_555 yes
C13 C14 FE1 C101 -59.5(3) 1_555 1_555 1_555 1_555 yes
C13 C14 FE1 C102 121.5(3) 1_555 1_555 1_555 1_555 yes
C13 C14 C15 C16 -0.7(6) 1_555 1_555 1_555 1_555 yes
C13 C14 C15 C101 -0.4(3) 1_555 1_555 1_555 1_555 yes
C13 C14 C101 C15 179.5(4) 1_555 1_555 1_555 1_555 yes
C13 C14 C101 C16 179.9(5) 1_555 1_555 1_555 1_555 yes
C13 C101 FE1 C14 71.8(3) 1_555 1_555 1_555 1_555 yes
C13 C101 FE1 C15 143.7(3) 1_555 1_555 1_555 1_555 yes
C13 C101 FE1 C16 -144.9(3) 1_555 1_555 1_555 1_555 yes
C13 C101 FE1 C17 -59.5(4) 1_555 1_555 1_555 1_555 yes
C13 C101 FE1 C18 13.7(3) 1_555 1_555 1_555 1_555 yes
C13 C101 FE1 C19 79.7(4) 1_555 1_555 1_555 1_555 yes
C13 C101 FE1 C20 145.8(4) 1_555 1_555 1_555 1_555 yes
C13 C101 FE1 C21 -140.4(4) 1_555 1_555 1_555 1_555 yes
C13 C101 FE1 C102 79.4(6) 1_555 1_555 1_555 1_555 yes
C13 C101 C12 C16 179.6(3) 1_555 1_555 1_555 1_555 yes
C13 C101 C14 C15 -179.5(4) 1_555 1_555 1_555 1_555 yes
C13 C101 C15 C14 0.8(6) 1_555 1_555 1_555 1_555 yes
C13 C101 C15 C16 -179.5(5) 1_555 1_555 1_555 1_555 yes
C13 C101 C16 C15 179.5(5) 1_555 1_555 1_555 1_555 yes
C14 FE1 C12 C16 -80.4(3) 1_555 1_555 1_555 1_555 yes
C14 FE1 C12 C101 -22.0(2) 1_555 1_555 1_555 1_555 yes
C14 FE1 C13 C101 -60.1(3) 1_555 1_555 1_555 1_555 yes
C14 FE1 C15 C16 119.0(4) 1_555 1_555 1_555 1_555 yes
C14 FE1 C15 C101 60.0(3) 1_555 1_555 1_555 1_555 yes
C14 FE1 C16 C15 -38.1(3) 1_555 1_555 1_555 1_555 yes
C14 FE1 C16 C101 22.6(2) 1_555 1_555 1_555 1_555 yes
C14 FE1 C17 C18 36.1(6) 1_555 1_555 1_555 1_555 yes
C14 FE1 C17 C21 155.4(4) 1_555 1_555 1_555 1_555 yes
C14 FE1 C17 C102 96.1(5) 1_555 1_555 1_555 1_555 yes
C14 FE1 C18 C17 -162.5(3) 1_555 1_555 1_555 1_555 yes
C14 FE1 C18 C19 78.7(4) 1_555 1_555 1_555 1_555 yes
C14 FE1 C18 C102 138.1(2) 1_555 1_555 1_555 1_555 yes
C14 FE1 C19 C18 -115.5(3) 1_555 1_555 1_555 1_555 yes
C14 FE1 C19 C20 125.2(4) 1_555 1_555 1_555 1_555 yes
C14 FE1 C19 C102 -175.1(3) 1_555 1_555 1_555 1_555 yes
C14 FE1 C20 C19 -70.4(4) 1_555 1_555 1_555 1_555 yes
C14 FE1 C20 C21 171.3(3) 1_555 1_555 1_555 1_555 yes
C14 FE1 C20 C102 -129.8(3) 1_555 1_555 1_555 1_555 yes
C14 FE1 C21 C17 -143.2(6) 1_555 1_555 1_555 1_555 yes
C14 FE1 C21 C20 -23.7(8) 1_555 1_555 1_555 1_555 yes
C14 FE1 C21 C102 -83.6(7) 1_555 1_555 1_555 1_555 yes
C14 FE1 C101 C15 -71.9(4) 1_555 1_555 1_555 1_555 yes
C14 FE1 C101 C16 -143.3(4) 1_555 1_555 1_555 1_555 yes
C14 FE1 C102 C17 -136.6(4) 1_555 1_555 1_555 1_555 yes
C14 FE1 C102 C18 -64.9(4) 1_555 1_555 1_555 1_555 yes
C14 FE1 C102 C19 7.2(4) 1_555 1_555 1_555 1_555 yes
C14 FE1 C102 C20 79.3(4) 1_555 1_555 1_555 1_555 yes
C14 FE1 C102 C21 151.5(4) 1_555 1_555 1_555 1_555 yes
C14 C13 FE1 C15 37.9(3) 1_555 1_555 1_555 1_555 yes
C14 C13 FE1 C16 81.2(3) 1_555 1_555 1_555 1_555 yes
C14 C13 FE1 C17 -152.3(3) 1_555 1_555 1_555 1_555 yes
C14 C13 FE1 C18 -111.2(3) 1_555 1_555 1_555 1_555 yes
C14 C13 FE1 C19 -70.1(4) 1_555 1_555 1_555 1_555 yes
C14 C13 FE1 C20 -39.9(7) 1_555 1_555 1_555 1_555 yes
C14 C13 FE1 C21 177.9(5) 1_555 1_555 1_555 1_555 yes
C14 C13 FE1 C101 60.1(3) 1_555 1_555 1_555 1_555 yes
C14 C13 FE1 C102 -112.1(3) 1_555 1_555 1_555 1_555 yes
C14 C13 C12 C16 -0.8(5) 1_555 1_555 1_555 1_555 yes
C14 C13 C12 C101 -0.5(3) 1_555 1_555 1_555 1_555 yes
C14 C13 C101 C15 -0.8(6) 1_555 1_555 1_555 1_555 yes
C14 C13 C101 C16 -179.9(5) 1_555 1_555 1_555 1_555 yes
C14 C15 FE1 C16 -119.0(4) 1_555 1_555 1_555 1_555 yes
C14 C15 FE1 C17 -178.1(7) 1_555 1_555 1_555 1_555 yes
C14 C15 FE1 C18 48.0(5) 1_555 1_555 1_555 1_555 yes
C14 C15 FE1 C19 79.2(3) 1_555 1_555 1_555 1_555 yes
C14 C15 FE1 C20 121.3(3) 1_555 1_555 1_555 1_555 yes
C14 C15 FE1 C21 160.0(3) 1_555 1_555 1_555 1_555 yes
C14 C15 FE1 C101 -60.0(3) 1_555 1_555 1_555 1_555 yes
C14 C15 FE1 C102 113.0(3) 1_555 1_555 1_555 1_555 yes
C14 C15 C16 C101 0.2(3) 1_555 1_555 1_555 1_555 yes
C14 C15 C101 C16 -179.7(4) 1_555 1_555 1_555 1_555 yes
C14 C101 FE1 C15 71.9(4) 1_555 1_555 1_555 1_555 yes
C14 C101 FE1 C16 143.3(4) 1_555 1_555 1_555 1_555 yes
C14 C101 FE1 C17 -131.3(4) 1_555 1_555 1_555 1_555 yes
C14 C101 FE1 C18 -58.1(4) 1_555 1_555 1_555 1_555 yes
C14 C101 FE1 C19 7.9(4) 1_555 1_555 1_555 1_555 yes
C14 C101 FE1 C20 74.0(4) 1_555 1_555 1_555 1_555 yes
C14 C101 FE1 C21 147.8(4) 1_555 1_555 1_555 1_555 yes
C14 C101 FE1 C102 7.6(6) 1_555 1_555 1_555 1_555 yes
C14 C101 C12 C16 -179.4(5) 1_555 1_555 1_555 1_555 yes
C14 C101 C15 C16 179.7(4) 1_555 1_555 1_555 1_555 yes
C14 C101 C16 C15 -0.4(6) 1_555 1_555 1_555 1_555 yes
C15 FE1 C12 C16 -36.4(3) 1_555 1_555 1_555 1_555 yes
C15 FE1 C12 C101 22.0(2) 1_555 1_555 1_555 1_555 yes
C15 FE1 C13 C101 -22.2(2) 1_555 1_555 1_555 1_555 yes
C15 FE1 C14 C101 -59.5(3) 1_555 1_555 1_555 1_555 yes
C15 FE1 C16 C101 60.7(3) 1_555 1_555 1_555 1_555 yes
C15 FE1 C17 C18 -146.5(8) 1_555 1_555 1_555 1_555 yes
C15 FE1 C17 C21 -27.3(10) 1_555 1_555 1_555 1_555 yes
C15 FE1 C17 C102 -86.6(9) 1_555 1_555 1_555 1_555 yes
C15 FE1 C18 C17 164.7(4) 1_555 1_555 1_555 1_555 yes
C15 FE1 C18 C19 45.9(6) 1_555 1_555 1_555 1_555 yes
C15 FE1 C18 C102 105.3(4) 1_555 1_555 1_555 1_555 yes
C15 FE1 C19 C18 -156.8(3) 1_555 1_555 1_555 1_555 yes
C15 FE1 C19 C20 83.9(4) 1_555 1_555 1_555 1_555 yes
C15 FE1 C19 C102 143.7(3) 1_555 1_555 1_555 1_555 yes
C15 FE1 C20 C19 -111.8(4) 1_555 1_555 1_555 1_555 yes
C15 FE1 C20 C21 130.0(3) 1_555 1_555 1_555 1_555 yes
C15 FE1 C20 C102 -171.1(3) 1_555 1_555 1_555 1_555 yes
C15 FE1 C21 C17 172.2(3) 1_555 1_555 1_555 1_555 yes
C15 FE1 C21 C20 -68.3(4) 1_555 1_555 1_555 1_555 yes
C15 FE1 C21 C102 -128.2(3) 1_555 1_555 1_555 1_555 yes
C15 FE1 C101 C16 -71.4(3) 1_555 1_555 1_555 1_555 yes
C15 FE1 C102 C17 157.8(4) 1_555 1_555 1_555 1_555 yes
C15 FE1 C102 C18 -130.5(4) 1_555 1_555 1_555 1_555 yes
C15 FE1 C102 C19 -58.3(4) 1_555 1_555 1_555 1_555 yes
C15 FE1 C102 C20 13.7(4) 1_555 1_555 1_555 1_555 yes
C15 FE1 C102 C21 85.9(4) 1_555 1_555 1_555 1_555 yes
C15 C14 FE1 C16 37.5(3) 1_555 1_555 1_555 1_555 yes
C15 C14 FE1 C17 179.0(4) 1_555 1_555 1_555 1_555 yes
C15 C14 FE1 C18 -155.9(3) 1_555 1_555 1_555 1_555 yes
C15 C14 FE1 C19 -115.1(3) 1_555 1_555 1_555 1_555 yes
C15 C14 FE1 C20 -76.3(3) 1_555 1_555 1_555 1_555 yes
C15 C14 FE1 C21 -58.4(7) 1_555 1_555 1_555 1_555 yes
C15 C14 FE1 C101 59.5(3) 1_555 1_555 1_555 1_555 yes
C15 C14 FE1 C102 -119.5(3) 1_555 1_555 1_555 1_555 yes
C15 C14 C13 C101 0.4(3) 1_555 1_555 1_555 1_555 yes
C15 C14 C101 C16 0.4(6) 1_555 1_555 1_555 1_555 yes
C15 C16 FE1 C17 164.2(3) 1_555 1_555 1_555 1_555 yes
C15 C16 FE1 C18 -150.2(9) 1_555 1_555 1_555 1_555 yes
C15 C16 FE1 C19 37.3(6) 1_555 1_555 1_555 1_555 yes
C15 C16 FE1 C20 77.3(4) 1_555 1_555 1_555 1_555 yes
C15 C16 FE1 C21 121.9(3) 1_555 1_555 1_555 1_555 yes
C15 C16 FE1 C101 -60.7(3) 1_555 1_555 1_555 1_555 yes
C15 C16 FE1 C102 113.0(3) 1_555 1_555 1_555 1_555 yes
C15 C16 C12 C101 0.1(3) 1_555 1_555 1_555 1_555 yes
C15 C101 FE1 C16 71.4(3) 1_555 1_555 1_555 1_555 yes
C15 C101 FE1 C17 156.8(4) 1_555 1_555 1_555 1_555 yes
C15 C101 FE1 C18 -130.0(4) 1_555 1_555 1_555 1_555 yes
C15 C101 FE1 C19 -63.9(4) 1_555 1_555 1_555 1_555 yes
C15 C101 FE1 C20 2.1(4) 1_555 1_555 1_555 1_555 yes
C15 C101 FE1 C21 75.9(4) 1_555 1_555 1_555 1_555 yes
C15 C101 FE1 C102 -64.3(6) 1_555 1_555 1_555 1_555 yes
C15 C101 C12 C16 -0.2(6) 1_555 1_555 1_555 1_555 yes
C16 FE1 C12 C101 58.4(3) 1_555 1_555 1_555 1_555 yes
C16 FE1 C13 C101 21.2(2) 1_555 1_555 1_555 1_555 yes
C16 FE1 C14 C101 -22.1(2) 1_555 1_555 1_555 1_555 yes
C16 FE1 C15 C101 -59.0(3) 1_555 1_555 1_555 1_555 yes
C16 FE1 C17 C18 165.7(3) 1_555 1_555 1_555 1_555 yes
C16 FE1 C17 C21 -75.1(4) 1_555 1_555 1_555 1_555 yes
C16 FE1 C17 C102 -134.4(2) 1_555 1_555 1_555 1_555 yes
C16 FE1 C18 C17 -55(1) 1_555 1_555 1_555 1_555 yes
C16 FE1 C18 C19 -174.6(8) 1_555 1_555 1_555 1_555 yes
C16 FE1 C18 C102 -115.2(9) 1_555 1_555 1_555 1_555 yes
C16 FE1 C19 C18 177.4(4) 1_555 1_555 1_555 1_555 yes
C16 FE1 C19 C20 58.1(6) 1_555 1_555 1_555 1_555 yes
C16 FE1 C19 C102 117.9(4) 1_555 1_555 1_555 1_555 yes
C16 FE1 C20 C19 -152.6(3) 1_555 1_555 1_555 1_555 yes
C16 FE1 C20 C21 89.1(4) 1_555 1_555 1_555 1_555 yes
C16 FE1 C20 C102 148.0(2) 1_555 1_555 1_555 1_555 yes
C16 FE1 C21 C17 128.5(3) 1_555 1_555 1_555 1_555 yes
C16 FE1 C21 C20 -111.9(3) 1_555 1_555 1_555 1_555 yes
C16 FE1 C21 C102 -171.8(2) 1_555 1_555 1_555 1_555 yes
C16 FE1 C102 C17 86.1(4) 1_555 1_555 1_555 1_555 yes
C16 FE1 C102 C18 157.8(4) 1_555 1_555 1_555 1_555 yes
C16 FE1 C102 C19 -130.0(4) 1_555 1_555 1_555 1_555 yes
C16 FE1 C102 C20 -58.0(4) 1_555 1_555 1_555 1_555 yes
C16 FE1 C102 C21 14.2(4) 1_555 1_555 1_555 1_555 yes
C16 C12 FE1 C17 128.9(3) 1_555 1_555 1_555 1_555 yes
C16 C12 FE1 C18 172.0(3) 1_555 1_555 1_555 1_555 yes
C16 C12 FE1 C19 -145.7(6) 1_555 1_555 1_555 1_555 yes
C16 C12 FE1 C20 43.8(6) 1_555 1_555 1_555 1_555 yes
C16 C12 FE1 C21 85.2(3) 1_555 1_555 1_555 1_555 yes
C16 C12 FE1 C101 -58.4(3) 1_555 1_555 1_555 1_555 yes
C16 C12 FE1 C102 125.9(3) 1_555 1_555 1_555 1_555 yes
C16 C12 P1 C22 -135.5(4) 1_555 1_555 1_555 1_555 yes
C16 C12 P1 C28 -27.7(4) 1_555 1_555 1_555 1_555 yes
C16 C12 C13 C101 -0.3(3) 1_555 1_555 1_555 1_555 yes
C16 C15 FE1 C17 -59.2(9) 1_555 1_555 1_555 1_555 yes
C16 C15 FE1 C18 167.0(4) 1_555 1_555 1_555 1_555 yes
C16 C15 FE1 C19 -161.8(3) 1_555 1_555 1_555 1_555 yes
C16 C15 FE1 C20 -119.7(3) 1_555 1_555 1_555 1_555 yes
C16 C15 FE1 C21 -81.0(4) 1_555 1_555 1_555 1_555 yes
C16 C15 FE1 C101 59.0(3) 1_555 1_555 1_555 1_555 yes
C16 C15 FE1 C102 -128.0(3) 1_555 1_555 1_555 1_555 yes
C16 C15 C14 C101 -0.2(3) 1_555 1_555 1_555 1_555 yes
C16 C101 FE1 C17 85.4(4) 1_555 1_555 1_555 1_555 yes
C16 C101 FE1 C18 158.6(4) 1_555 1_555 1_555 1_555 yes
C16 C101 FE1 C19 -135.3(4) 1_555 1_555 1_555 1_555 yes
C16 C101 FE1 C20 -69.3(4) 1_555 1_555 1_555 1_555 yes
C16 C101 FE1 C21 4.5(4) 1_555 1_555 1_555 1_555 yes
C16 C101 FE1 C102 -135.7(6) 1_555 1_555 1_555 1_555 yes
C17 FE1 C12 C101 -172.7(2) 1_555 1_555 1_555 1_555 yes
C17 FE1 C13 C101 147.6(2) 1_555 1_555 1_555 1_555 yes
C17 FE1 C14 C101 119.5(4) 1_555 1_555 1_555 1_555 yes
C17 FE1 C15 C101 -118.1(8) 1_555 1_555 1_555 1_555 yes
C17 FE1 C16 C101 -135.1(2) 1_555 1_555 1_555 1_555 yes
C17 FE1 C18 C19 -118.8(5) 1_555 1_555 1_555 1_555 yes
C17 FE1 C18 C102 -59.4(3) 1_555 1_555 1_555 1_555 yes
C17 FE1 C19 C18 37.7(3) 1_555 1_555 1_555 1_555 yes
C17 FE1 C19 C20 -81.6(4) 1_555 1_555 1_555 1_555 yes
C17 FE1 C19 C102 -21.9(3) 1_555 1_555 1_555 1_555 yes
C17 FE1 C20 C19 81.1(4) 1_555 1_555 1_555 1_555 yes
C17 FE1 C20 C21 -37.2(3) 1_555 1_555 1_555 1_555 yes
C17 FE1 C20 C102 21.7(2) 1_555 1_555 1_555 1_555 yes
C17 FE1 C21 C20 119.6(4) 1_555 1_555 1_555 1_555 yes
C17 FE1 C21 C102 59.7(3) 1_555 1_555 1_555 1_555 yes
C17 FE1 C102 C18 71.7(4) 1_555 1_555 1_555 1_555 yes
C17 FE1 C102 C19 143.8(4) 1_555 1_555 1_555 1_555 yes
C17 FE1 C102 C20 -144.1(4) 1_555 1_555 1_555 1_555 yes
C17 FE1 C102 C21 -71.9(4) 1_555 1_555 1_555 1_555 yes
C17 C18 FE1 C19 118.8(5) 1_555 1_555 1_555 1_555 yes
C17 C18 FE1 C20 81.2(3) 1_555 1_555 1_555 1_555 yes
C17 C18 FE1 C21 37.4(3) 1_555 1_555 1_555 1_555 yes
C17 C18 FE1 C101 -128.1(3) 1_555 1_555 1_555 1_555 yes
C17 C18 FE1 C102 59.4(3) 1_555 1_555 1_555 1_555 yes
C17 C18 C19 C20 -0.9(6) 1_555 1_555 1_555 1_555 yes
C17 C18 C19 C102 -0.3(3) 1_555 1_555 1_555 1_555 yes
C17 C18 C102 C19 179.6(4) 1_555 1_555 1_555 1_555 yes
C17 C18 C102 C20 -179.2(5) 1_555 1_555 1_555 1_555 yes
C17 C18 C102 C21 -0.0(6) 1_555 1_555 1_555 1_555 yes
C17 C21 FE1 C18 -37.5(3) 1_555 1_555 1_555 1_555 yes
C17 C21 FE1 C19 -81.4(3) 1_555 1_555 1_555 1_555 yes
C17 C21 FE1 C20 -119.6(4) 1_555 1_555 1_555 1_555 yes
C17 C21 FE1 C101 125.7(3) 1_555 1_555 1_555 1_555 yes
C17 C21 FE1 C102 -59.7(3) 1_555 1_555 1_555 1_555 yes
C17 C21 C20 C19 -0.9(6) 1_555 1_555 1_555 1_555 yes
C17 C21 C20 C102 -0.4(3) 1_555 1_555 1_555 1_555 yes
C17 C21 C102 C18 0.0(6) 1_555 1_555 1_555 1_555 yes
C17 C21 C102 C19 -179.4(5) 1_555 1_555 1_555 1_555 yes
C17 C21 C102 C20 179.5(4) 1_555 1_555 1_555 1_555 yes
C17 C102 FE1 C18 -71.7(4) 1_555 1_555 1_555 1_555 yes
C17 C102 FE1 C19 -143.8(4) 1_555 1_555 1_555 1_555 yes
C17 C102 FE1 C20 144.1(4) 1_555 1_555 1_555 1_555 yes
C17 C102 FE1 C21 71.9(4) 1_555 1_555 1_555 1_555 yes
C17 C102 FE1 C101 -143.4(6) 1_555 1_555 1_555 1_555 yes
C17 C102 C18 C19 -179.6(4) 1_555 1_555 1_555 1_555 yes
C17 C102 C19 C18 0.6(6) 1_555 1_555 1_555 1_555 yes
C17 C102 C19 C20 179.9(5) 1_555 1_555 1_555 1_555 yes
C17 C102 C20 C19 -179.9(5) 1_555 1_555 1_555 1_555 yes
C17 C102 C20 C21 0.8(6) 1_555 1_555 1_555 1_555 yes
C17 C102 C21 C20 -179.5(4) 1_555 1_555 1_555 1_555 yes
C18 FE1 C12 C101 -129.5(2) 1_555 1_555 1_555 1_555 yes
C18 FE1 C13 C101 -171.3(2) 1_555 1_555 1_555 1_555 yes
C18 FE1 C14 C101 144.6(2) 1_555 1_555 1_555 1_555 yes
C18 FE1 C15 C101 108.0(4) 1_555 1_555 1_555 1_555 yes
C18 FE1 C16 C101 -89.5(9) 1_555 1_555 1_555 1_555 yes
C18 FE1 C17 C21 119.2(4) 1_555 1_555 1_555 1_555 yes
C18 FE1 C17 C102 59.9(3) 1_555 1_555 1_555 1_555 yes
C18 FE1 C19 C20 -119.3(5) 1_555 1_555 1_555 1_555 yes
C18 FE1 C19 C102 -59.5(3) 1_555 1_555 1_555 1_555 yes
C18 FE1 C20 C19 37.6(3) 1_555 1_555 1_555 1_555 yes
C18 FE1 C20 C21 -80.6(3) 1_555 1_555 1_555 1_555 yes
C18 FE1 C20 C102 -21.8(2) 1_555 1_555 1_555 1_555 yes
C18 FE1 C21 C20 82.1(3) 1_555 1_555 1_555 1_555 yes
C18 FE1 C21 C102 22.2(2) 1_555 1_555 1_555 1_555 yes
C18 FE1 C102 C19 72.2(4) 1_555 1_555 1_555 1_555 yes
C18 FE1 C102 C20 144.2(4) 1_555 1_555 1_555 1_555 yes
C18 FE1 C102 C21 -143.6(4) 1_555 1_555 1_555 1_555 yes
C18 C17 FE1 C19 -37.9(3) 1_555 1_555 1_555 1_555 yes
C18 C17 FE1 C20 -81.8(3) 1_555 1_555 1_555 1_555 yes
C18 C17 FE1 C21 -119.2(4) 1_555 1_555 1_555 1_555 yes
C18 C17 FE1 C101 114.6(3) 1_555 1_555 1_555 1_555 yes
C18 C17 FE1 C102 -59.9(3) 1_555 1_555 1_555 1_555 yes
C18 C17 C21 C20 0.4(6) 1_555 1_555 1_555 1_555 yes
C18 C17 C21 C102 -0.0(3) 1_555 1_555 1_555 1_555 yes
C18 C17 C102 C19 -0.6(6) 1_555 1_555 1_555 1_555 yes
C18 C17 C102 C20 179.2(5) 1_555 1_555 1_555 1_555 yes
C18 C17 C102 C21 180.0(4) 1_555 1_555 1_555 1_555 yes
C18 C19 FE1 C20 119.3(5) 1_555 1_555 1_555 1_555 yes
C18 C19 FE1 C21 81.2(3) 1_555 1_555 1_555 1_555 yes
C18 C19 FE1 C101 -120.4(3) 1_555 1_555 1_555 1_555 yes
C18 C19 FE1 C102 59.5(3) 1_555 1_555 1_555 1_555 yes
C18 C19 C20 C21 1.1(6) 1_555 1_555 1_555 1_555 yes
C18 C19 C20 C102 0.6(3) 1_555 1_555 1_555 1_555 yes
C18 C19 C102 C20 -179.3(4) 1_555 1_555 1_555 1_555 yes
C18 C19 C102 C21 179.7(5) 1_555 1_555 1_555 1_555 yes
C18 C102 FE1 C19 -72.2(4) 1_555 1_555 1_555 1_555 yes
C18 C102 FE1 C20 -144.2(4) 1_555 1_555 1_555 1_555 yes
C18 C102 FE1 C21 143.6(4) 1_555 1_555 1_555 1_555 yes
C18 C102 FE1 C101 -71.7(6) 1_555 1_555 1_555 1_555 yes
C18 C102 C17 C21 -180.0(4) 1_555 1_555 1_555 1_555 yes
C18 C102 C19 C20 179.3(4) 1_555 1_555 1_555 1_555 yes
C18 C102 C20 C19 -1.2(6) 1_555 1_555 1_555 1_555 yes
C18 C102 C20 C21 179.5(5) 1_555 1_555 1_555 1_555 yes
C18 C102 C21 C20 -179.5(5) 1_555 1_555 1_555 1_555 yes
C19 FE1 C12 C101 -87.3(7) 1_555 1_555 1_555 1_555 yes
C19 FE1 C13 C101 -130.2(2) 1_555 1_555 1_555 1_555 yes
C19 FE1 C14 C101 -174.7(3) 1_555 1_555 1_555 1_555 yes
C19 FE1 C15 C101 139.3(3) 1_555 1_555 1_555 1_555 yes
C19 FE1 C16 C101 98.0(5) 1_555 1_555 1_555 1_555 yes
C19 FE1 C17 C21 81.3(3) 1_555 1_555 1_555 1_555 yes
C19 FE1 C17 C102 22.0(3) 1_555 1_555 1_555 1_555 yes
C19 FE1 C18 C102 59.4(3) 1_555 1_555 1_555 1_555 yes
C19 FE1 C20 C21 -118.2(5) 1_555 1_555 1_555 1_555 yes
C19 FE1 C20 C102 -59.4(3) 1_555 1_555 1_555 1_555 yes
C19 FE1 C21 C20 38.2(3) 1_555 1_555 1_555 1_555 yes
C19 FE1 C21 C102 -21.8(3) 1_555 1_555 1_555 1_555 yes
C19 FE1 C102 C20 72.0(4) 1_555 1_555 1_555 1_555 yes
C19 FE1 C102 C21 144.2(4) 1_555 1_555 1_555 1_555 yes
C19 C18 FE1 C20 -37.6(3) 1_555 1_555 1_555 1_555 yes
C19 C18 FE1 C21 -81.3(4) 1_555 1_555 1_555 1_555 yes
C19 C18 FE1 C101 113.1(3) 1_555 1_555 1_555 1_555 yes
C19 C18 FE1 C102 -59.4(3) 1_555 1_555 1_555 1_555 yes
C19 C18 C17 C21 0.3(6) 1_555 1_555 1_555 1_555 yes
C19 C18 C17 C102 0.3(3) 1_555 1_555 1_555 1_555 yes
C19 C18 C102 C20 1.2(6) 1_555 1_555 1_555 1_555 yes
C19 C18 C102 C21 -179.7(5) 1_555 1_555 1_555 1_555 yes
C19 C20 FE1 C21 118.2(5) 1_555 1_555 1_555 1_555 yes
C19 C20 FE1 C101 -113.1(3) 1_555 1_555 1_555 1_555 yes
C19 C20 FE1 C102 59.4(3) 1_555 1_555 1_555 1_555 yes
C19 C20 C21 C102 -0.5(3) 1_555 1_555 1_555 1_555 yes
C19 C20 C102 C21 179.4(4) 1_555 1_555 1_555 1_555 yes
C19 C102 FE1 C20 -72.0(4) 1_555 1_555 1_555 1_555 yes
C19 C102 FE1 C21 -144.2(4) 1_555 1_555 1_555 1_555 yes
C19 C102 FE1 C101 0.4(7) 1_555 1_555 1_555 1_555 yes
C19 C102 C17 C21 179.4(5) 1_555 1_555 1_555 1_555 yes
C19 C102 C20 C21 -179.4(4) 1_555 1_555 1_555 1_555 yes
C19 C102 C21 C20 1.0(6) 1_555 1_555 1_555 1_555 yes
C20 FE1 C12 C101 102.2(5) 1_555 1_555 1_555 1_555 yes
C20 FE1 C13 C101 -100.0(6) 1_555 1_555 1_555 1_555 yes
C20 FE1 C14 C101 -135.9(3) 1_555 1_555 1_555 1_555 yes
C20 FE1 C15 C101 -178.7(3) 1_555 1_555 1_555 1_555 yes
C20 FE1 C16 C101 138.0(3) 1_555 1_555 1_555 1_555 yes
C20 FE1 C17 C21 37.5(3) 1_555 1_555 1_555 1_555 yes
C20 FE1 C17 C102 -21.9(2) 1_555 1_555 1_555 1_555 yes
C20 FE1 C18 C102 21.8(2) 1_555 1_555 1_555 1_555 yes
C20 FE1 C19 C102 59.7(3) 1_555 1_555 1_555 1_555 yes
C20 FE1 C21 C102 -59.9(3) 1_555 1_555 1_555 1_555 yes
C20 FE1 C102 C21 72.2(4) 1_555 1_555 1_555 1_555 yes
C20 C19 FE1 C21 -38.1(3) 1_555 1_555 1_555 1_555 yes
C20 C19 FE1 C101 120.3(3) 1_555 1_555 1_555 1_555 yes
C20 C19 FE1 C102 -59.7(3) 1_555 1_555 1_555 1_555 yes
C20 C19 C18 C102 -0.6(3) 1_555 1_555 1_555 1_555 yes
C20 C19 C102 C21 -1.0(6) 1_555 1_555 1_555 1_555 yes
C20 C21 FE1 C101 -114.8(3) 1_555 1_555 1_555 1_555 yes
C20 C21 FE1 C102 59.9(3) 1_555 1_555 1_555 1_555 yes
C20 C21 C17 C102 0.4(3) 1_555 1_555 1_555 1_555 yes
C20 C102 FE1 C21 -72.2(4) 1_555 1_555 1_555 1_555 yes
C20 C102 FE1 C101 72.5(6) 1_555 1_555 1_555 1_555 yes
C20 C102 C17 C21 -0.8(6) 1_555 1_555 1_555 1_555 yes
C21 FE1 C12 C101 143.6(2) 1_555 1_555 1_555 1_555 yes
C21 FE1 C13 C101 117.8(5) 1_555 1_555 1_555 1_555 yes
C21 FE1 C14 C101 -118.0(6) 1_555 1_555 1_555 1_555 yes
C21 FE1 C15 C101 -139.9(2) 1_555 1_555 1_555 1_555 yes
C21 FE1 C16 C101 -177.4(2) 1_555 1_555 1_555 1_555 yes
C21 FE1 C17 C102 -59.3(3) 1_555 1_555 1_555 1_555 yes
C21 FE1 C18 C102 -22.0(2) 1_555 1_555 1_555 1_555 yes
C21 FE1 C19 C102 21.6(3) 1_555 1_555 1_555 1_555 yes
C21 FE1 C20 C102 58.9(3) 1_555 1_555 1_555 1_555 yes
C21 C17 FE1 C101 -126.1(3) 1_555 1_555 1_555 1_555 yes
C21 C17 FE1 C102 59.3(3) 1_555 1_555 1_555 1_555 yes
C21 C17 C18 C102 0.0(3) 1_555 1_555 1_555 1_555 yes
C21 C20 FE1 C101 128.7(3) 1_555 1_555 1_555 1_555 yes
C21 C20 FE1 C102 -58.9(3) 1_555 1_555 1_555 1_555 yes
C21 C20 C19 C102 0.5(3) 1_555 1_555 1_555 1_555 yes
C21 C102 FE1 C101 144.7(6) 1_555 1_555 1_555 1_555 yes
C22 P1 C12 C101 144(1) 1_555 1_555 1_555 1_555 yes
C22 P1 C28 C29 52.2(4) 1_555 1_555 1_555 1_555 yes
C22 P1 C28 C33 -75.1(4) 1_555 1_555 1_555 1_555 yes
C22 C23 C24 C25 -57.6(6) 1_555 1_555 1_555 1_555 yes
C22 C27 C26 C25 55.8(6) 1_555 1_555 1_555 1_555 yes
C23 C22 P1 C28 84.3(4) 1_555 1_555 1_555 1_555 yes
C23 C22 C27 C26 -57.2(5) 1_555 1_555 1_555 1_555 yes
C23 C24 C25 C26 54.0(6) 1_555 1_555 1_555 1_555 yes
C24 C23 C22 C27 59.1(5) 1_555 1_555 1_555 1_555 yes
C24 C25 C26 C27 -54.1(7) 1_555 1_555 1_555 1_555 yes
C27 C22 P1 C28 -149.2(3) 1_555 1_555 1_555 1_555 yes
C28 P1 C12 C101 -107(1) 1_555 1_555 1_555 1_555 yes
C28 C29 C30 C31 58.6(6) 1_555 1_555 1_555 1_555 yes
C28 C33 C32 C31 -57.7(6) 1_555 1_555 1_555 1_555 yes
C29 C28 C33 C32 58.5(5) 1_555 1_555 1_555 1_555 yes
C29 C30 C31 C32 -56.8(6) 1_555 1_555 1_555 1_555 yes
C30 C29 C28 C33 -59.0(6) 1_555 1_555 1_555 1_555 yes
C30 C31 C32 C33 56.6(6) 1_555 1_555 1_555 1_555 yes
C34 FE2 C35 C36 -120.1(4) 1_555 1_555 1_555 1_555 yes
C34 FE2 C35 C103 -60.0(3) 1_555 1_555 1_555 1_555 yes
C34 FE2 C36 C35 36.9(3) 1_555 1_555 1_555 1_555 yes
C34 FE2 C36 C37 -81.5(3) 1_555 1_555 1_555 1_555 yes
C34 FE2 C36 C103 -21.7(2) 1_555 1_555 1_555 1_555 yes
C34 FE2 C37 C36 81.7(3) 1_555 1_555 1_555 1_555 yes
C34 FE2 C37 C38 -37.8(3) 1_555 1_555 1_555 1_555 yes
C34 FE2 C37 C103 21.6(2) 1_555 1_555 1_555 1_555 yes
C34 FE2 C38 C37 119.3(4) 1_555 1_555 1_555 1_555 yes
C34 FE2 C38 C103 59.3(3) 1_555 1_555 1_555 1_555 yes
C34 FE2 C39 C40 -118.7(3) 1_555 1_555 1_555 1_555 yes
C34 FE2 C39 C43 122.2(3) 1_555 1_555 1_555 1_555 yes
C34 FE2 C39 C104 -178.2(2) 1_555 1_555 1_555 1_555 yes
C34 FE2 C40 C39 83.5(3) 1_555 1_555 1_555 1_555 yes
C34 FE2 C40 C41 -157.4(3) 1_555 1_555 1_555 1_555 yes
C34 FE2 C40 C104 143.0(2) 1_555 1_555 1_555 1_555 yes
C34 FE2 C41 C40 57.6(6) 1_555 1_555 1_555 1_555 yes
C34 FE2 C41 C42 176.8(5) 1_555 1_555 1_555 1_555 yes
C34 FE2 C41 C104 117.0(5) 1_555 1_555 1_555 1_555 yes
C34 FE2 C42 C41 -176.3(5) 1_555 1_555 1_555 1_555 yes
C34 FE2 C42 C43 -57.4(7) 1_555 1_555 1_555 1_555 yes
C34 FE2 C42 C104 -116.7(6) 1_555 1_555 1_555 1_555 yes
C34 FE2 C43 C39 -80.4(4) 1_555 1_555 1_555 1_555 yes
C34 FE2 C43 C42 160.2(3) 1_555 1_555 1_555 1_555 yes
C34 FE2 C43 C104 -140.1(2) 1_555 1_555 1_555 1_555 yes
C34 FE2 C103 C35 71.7(3) 1_555 1_555 1_555 1_555 yes
C34 FE2 C103 C36 144.2(3) 1_555 1_555 1_555 1_555 yes
C34 FE2 C103 C37 -144.4(3) 1_555 1_555 1_555 1_555 yes
C34 FE2 C103 C38 -72.7(3) 1_555 1_555 1_555 1_555 yes
C34 FE2 C104 C39 3.1(3) 1_555 1_555 1_555 1_555 yes
C34 FE2 C104 C40 -68.9(3) 1_555 1_555 1_555 1_555 yes
C34 FE2 C104 C41 -141.1(3) 1_555 1_555 1_555 1_555 yes
C34 FE2 C104 C42 147.2(4) 1_555 1_555 1_555 1_555 yes
C34 FE2 C104 C43 74.9(4) 1_555 1_555 1_555 1_555 yes
C34 P2 C44 C45 71.7(3) 1_555 1_555 1_555 1_555 yes
C34 P2 C44 C49 -163.2(3) 1_555 1_555 1_555 1_555 yes
C34 P2 C50 C51 62.9(4) 1_555 1_555 1_555 1_555 yes
C34 P2 C50 C55 -64.5(3) 1_555 1_555 1_555 1_555 yes
C34 C35 FE2 C36 120.1(4) 1_555 1_555 1_555 1_555 yes
C34 C35 FE2 C37 82.1(3) 1_555 1_555 1_555 1_555 yes
C34 C35 FE2 C38 38.3(3) 1_555 1_555 1_555 1_555 yes
C34 C35 FE2 C39 -78.0(3) 1_555 1_555 1_555 1_555 yes
C34 C35 FE2 C40 -120.3(3) 1_555 1_555 1_555 1_555 yes
C34 C35 FE2 C41 -164.2(3) 1_555 1_555 1_555 1_555 yes
C34 C35 FE2 C42 157.2(4) 1_555 1_555 1_555 1_555 yes
C34 C35 FE2 C43 -38.1(8) 1_555 1_555 1_555 1_555 yes
C34 C35 FE2 C103 60.0(3) 1_555 1_555 1_555 1_555 yes
C34 C35 FE2 C104 -126.7(3) 1_555 1_555 1_555 1_555 yes
C34 C35 C36 C37 -0.9(5) 1_555 1_555 1_555 1_555 yes
C34 C35 C36 C103 -0.6(3) 1_555 1_555 1_555 1_555 yes
C34 C35 C103 C36 179.3(3) 1_555 1_555 1_555 1_555 yes
C34 C35 C103 C37 179.7(5) 1_555 1_555 1_555 1_555 yes
C34 C35 C103 C38 -1.2(6) 1_555 1_555 1_555 1_555 yes
C34 C38 FE2 C35 -37.7(3) 1_555 1_555 1_555 1_555 yes
C34 C38 FE2 C36 -81.9(3) 1_555 1_555 1_555 1_555 yes
C34 C38 FE2 C37 -119.3(4) 1_555 1_555 1_555 1_555 yes
C34 C38 FE2 C39 85.5(3) 1_555 1_555 1_555 1_555 yes
C34 C38 FE2 C40 52.7(7) 1_555 1_555 1_555 1_555 yes
C34 C38 FE2 C41 -157.5(5) 1_555 1_555 1_555 1_555 yes
C34 C38 FE2 C42 169.3(3) 1_555 1_555 1_555 1_555 yes
C34 C38 FE2 C43 127.0(3) 1_555 1_555 1_555 1_555 yes
C34 C38 FE2 C103 -59.3(3) 1_555 1_555 1_555 1_555 yes
C34 C38 FE2 C104 128.2(3) 1_555 1_555 1_555 1_555 yes
C34 C38 C37 C36 0.6(6) 1_555 1_555 1_555 1_555 yes
C34 C38 C37 C103 0.5(3) 1_555 1_555 1_555 1_555 yes
C34 C38 C103 C35 1.2(6) 1_555 1_555 1_555 1_555 yes
C34 C38 C103 C36 -179.5(5) 1_555 1_555 1_555 1_555 yes
C34 C38 C103 C37 -179.4(4) 1_555 1_555 1_555 1_555 yes
C34 C103 FE2 C35 -71.7(3) 1_555 1_555 1_555 1_555 yes
C34 C103 FE2 C36 -144.2(3) 1_555 1_555 1_555 1_555 yes
C34 C103 FE2 C37 144.4(3) 1_555 1_555 1_555 1_555 yes
C34 C103 FE2 C38 72.7(3) 1_555 1_555 1_555 1_555 yes
C34 C103 FE2 C39 7.5(3) 1_555 1_555 1_555 1_555 yes
C34 C103 FE2 C40 -72.2(3) 1_555 1_555 1_555 1_555 yes
C34 C103 FE2 C41 -143.9(3) 1_555 1_555 1_555 1_555 yes
C34 C103 FE2 C42 150.5(3) 1_555 1_555 1_555 1_555 yes
C34 C103 FE2 C43 82.9(3) 1_555 1_555 1_555 1_555 yes
C34 C103 FE2 C104 164.2(6) 1_555 1_555 1_555 1_555 yes
C34 C103 C35 C36 -179.3(3) 1_555 1_555 1_555 1_555 yes
C34 C103 C36 C35 1.2(6) 1_555 1_555 1_555 1_555 yes
C34 C103 C36 C37 -179.1(5) 1_555 1_555 1_555 1_555 yes
C34 C103 C37 C36 179.1(5) 1_555 1_555 1_555 1_555 yes
C34 C103 C37 C38 -1.0(6) 1_555 1_555 1_555 1_555 yes
C34 C103 C38 C37 179.4(4) 1_555 1_555 1_555 1_555 yes
C35 FE2 C34 C38 118.6(4) 1_555 1_555 1_555 1_555 yes
C35 FE2 C34 C103 59.3(3) 1_555 1_555 1_555 1_555 yes
C35 FE2 C36 C37 -118.5(4) 1_555 1_555 1_555 1_555 yes
C35 FE2 C36 C103 -58.7(3) 1_555 1_555 1_555 1_555 yes
C35 FE2 C37 C36 38.3(3) 1_555 1_555 1_555 1_555 yes
C35 FE2 C37 C38 -81.3(3) 1_555 1_555 1_555 1_555 yes
C35 FE2 C37 C103 -21.8(2) 1_555 1_555 1_555 1_555 yes
C35 FE2 C38 C37 81.6(3) 1_555 1_555 1_555 1_555 yes
C35 FE2 C38 C103 21.5(2) 1_555 1_555 1_555 1_555 yes
C35 FE2 C39 C40 -75.7(3) 1_555 1_555 1_555 1_555 yes
C35 FE2 C39 C43 165.2(3) 1_555 1_555 1_555 1_555 yes
C35 FE2 C39 C104 -135.2(2) 1_555 1_555 1_555 1_555 yes
C35 FE2 C40 C39 126.5(3) 1_555 1_555 1_555 1_555 yes
C35 FE2 C40 C41 -114.4(3) 1_555 1_555 1_555 1_555 yes
C35 FE2 C40 C104 -174.0(2) 1_555 1_555 1_555 1_555 yes
C35 FE2 C41 C40 85.8(3) 1_555 1_555 1_555 1_555 yes
C35 FE2 C41 C42 -155.0(3) 1_555 1_555 1_555 1_555 yes
C35 FE2 C41 C104 145.2(2) 1_555 1_555 1_555 1_555 yes
C35 FE2 C42 C41 55.1(6) 1_555 1_555 1_555 1_555 yes
C35 FE2 C42 C43 174.0(4) 1_555 1_555 1_555 1_555 yes
C35 FE2 C42 C104 114.8(4) 1_555 1_555 1_555 1_555 yes
C35 FE2 C43 C39 -50.3(9) 1_555 1_555 1_555 1_555 yes
C35 FE2 C43 C42 -169.7(7) 1_555 1_555 1_555 1_555 yes
C35 FE2 C43 C104 -110.0(7) 1_555 1_555 1_555 1_555 yes
C35 FE2 C103 C36 72.5(3) 1_555 1_555 1_555 1_555 yes
C35 FE2 C103 C37 143.8(3) 1_555 1_555 1_555 1_555 yes
C35 FE2 C103 C38 -144.4(3) 1_555 1_555 1_555 1_555 yes
C35 FE2 C104 C39 82.2(3) 1_555 1_555 1_555 1_555 yes
C35 FE2 C104 C40 10.2(3) 1_555 1_555 1_555 1_555 yes
C35 FE2 C104 C41 -62.0(3) 1_555 1_555 1_555 1_555 yes
C35 FE2 C104 C42 -133.7(4) 1_555 1_555 1_555 1_555 yes
C35 FE2 C104 C43 154.0(4) 1_555 1_555 1_555 1_555 yes
C35 C34 FE2 C36 -37.4(3) 1_555 1_555 1_555 1_555 yes
C35 C34 FE2 C37 -81.1(3) 1_555 1_555 1_555 1_555 yes
C35 C34 FE2 C38 -118.6(4) 1_555 1_555 1_555 1_555 yes
C35 C34 FE2 C39 124.9(3) 1_555 1_555 1_555 1_555 yes
C35 C34 FE2 C40 80.8(3) 1_555 1_555 1_555 1_555 yes
C35 C34 FE2 C41 38.6(6) 1_555 1_555 1_555 1_555 yes
C35 C34 FE2 C42 -147.9(6) 1_555 1_555 1_555 1_555 yes
C35 C34 FE2 C43 168.5(3) 1_555 1_555 1_555 1_555 yes
C35 C34 FE2 C103 -59.3(3) 1_555 1_555 1_555 1_555 yes
C35 C34 FE2 C104 123.0(3) 1_555 1_555 1_555 1_555 yes
C35 C34 P2 C44 -171.6(4) 1_555 1_555 1_555 1_555 yes
C35 C34 P2 C50 82.1(4) 1_555 1_555 1_555 1_555 yes
C35 C34 C38 C37 -1.1(5) 1_555 1_555 1_555 1_555 yes
C35 C34 C38 C103 -0.6(3) 1_555 1_555 1_555 1_555 yes
C35 C34 C103 C36 -1.2(6) 1_555 1_555 1_555 1_555 yes
C35 C34 C103 C37 -179.7(5) 1_555 1_555 1_555 1_555 yes
C35 C34 C103 C38 179.3(4) 1_555 1_555 1_555 1_555 yes
C35 C36 FE2 C37 118.5(4) 1_555 1_555 1_555 1_555 yes
C35 C36 FE2 C38 81.0(3) 1_555 1_555 1_555 1_555 yes
C35 C36 FE2 C39 -58.7(7) 1_555 1_555 1_555 1_555 yes
C35 C36 FE2 C40 -81.7(3) 1_555 1_555 1_555 1_555 yes
C35 C36 FE2 C41 -121.2(3) 1_555 1_555 1_555 1_555 yes
C35 C36 FE2 C42 -162.7(3) 1_555 1_555 1_555 1_555 yes
C35 C36 FE2 C43 168.0(4) 1_555 1_555 1_555 1_555 yes
C35 C36 FE2 C103 58.7(3) 1_555 1_555 1_555 1_555 yes
C35 C36 FE2 C104 -126.8(2) 1_555 1_555 1_555 1_555 yes
C35 C36 C37 C38 0.1(5) 1_555 1_555 1_555 1_555 yes
C35 C36 C37 C103 0.2(3) 1_555 1_555 1_555 1_555 yes
C35 C36 C103 C37 -179.7(4) 1_555 1_555 1_555 1_555 yes
C35 C36 C103 C38 -179.6(5) 1_555 1_555 1_555 1_555 yes
C35 C103 FE2 C36 -72.5(3) 1_555 1_555 1_555 1_555 yes
C35 C103 FE2 C37 -143.8(3) 1_555 1_555 1_555 1_555 yes
C35 C103 FE2 C38 144.4(3) 1_555 1_555 1_555 1_555 yes
C35 C103 FE2 C39 79.2(4) 1_555 1_555 1_555 1_555 yes
C35 C103 FE2 C40 -0.5(3) 1_555 1_555 1_555 1_555 yes
C35 C103 FE2 C41 -72.2(3) 1_555 1_555 1_555 1_555 yes
C35 C103 FE2 C42 -137.8(3) 1_555 1_555 1_555 1_555 yes
C35 C103 FE2 C43 154.6(3) 1_555 1_555 1_555 1_555 yes
C35 C103 FE2 C104 -124.1(6) 1_555 1_555 1_555 1_555 yes
C35 C103 C34 C38 -179.3(4) 1_555 1_555 1_555 1_555 yes
C35 C103 C36 C37 179.7(4) 1_555 1_555 1_555 1_555 yes
C35 C103 C37 C36 -0.4(6) 1_555 1_555 1_555 1_555 yes
C35 C103 C37 C38 179.5(5) 1_555 1_555 1_555 1_555 yes
C35 C103 C38 C37 -179.5(5) 1_555 1_555 1_555 1_555 yes
C36 FE2 C34 C38 81.1(3) 1_555 1_555 1_555 1_555 yes
C36 FE2 C34 C103 21.9(2) 1_555 1_555 1_555 1_555 yes
C36 FE2 C35 C103 60.1(3) 1_555 1_555 1_555 1_555 yes
C36 FE2 C37 C38 -119.6(4) 1_555 1_555 1_555 1_555 yes
C36 FE2 C37 C103 -60.1(3) 1_555 1_555 1_555 1_555 yes
C36 FE2 C38 C37 37.4(3) 1_555 1_555 1_555 1_555 yes
C36 FE2 C38 C103 -22.6(2) 1_555 1_555 1_555 1_555 yes
C36 FE2 C39 C40 -29.6(8) 1_555 1_555 1_555 1_555 yes
C36 FE2 C39 C43 -148.8(6) 1_555 1_555 1_555 1_555 yes
C36 FE2 C39 C104 -89.2(7) 1_555 1_555 1_555 1_555 yes
C36 FE2 C40 C39 170.2(3) 1_555 1_555 1_555 1_555 yes
C36 FE2 C40 C41 -70.7(3) 1_555 1_555 1_555 1_555 yes
C36 FE2 C40 C104 -130.3(2) 1_555 1_555 1_555 1_555 yes
C36 FE2 C41 C40 126.7(3) 1_555 1_555 1_555 1_555 yes
C36 FE2 C41 C42 -114.1(3) 1_555 1_555 1_555 1_555 yes
C36 FE2 C41 C104 -173.9(2) 1_555 1_555 1_555 1_555 yes
C36 FE2 C42 C41 81.4(3) 1_555 1_555 1_555 1_555 yes
C36 FE2 C42 C43 -159.8(3) 1_555 1_555 1_555 1_555 yes
C36 FE2 C42 C104 141.0(2) 1_555 1_555 1_555 1_555 yes
C36 FE2 C43 C39 161.5(4) 1_555 1_555 1_555 1_555 yes
C36 FE2 C43 C42 42.1(6) 1_555 1_555 1_555 1_555 yes
C36 FE2 C43 C104 101.8(4) 1_555 1_555 1_555 1_555 yes
C36 FE2 C103 C37 71.4(3) 1_555 1_555 1_555 1_555 yes
C36 FE2 C103 C38 143.1(3) 1_555 1_555 1_555 1_555 yes
C36 FE2 C104 C39 153.6(3) 1_555 1_555 1_555 1_555 yes
C36 FE2 C104 C40 81.5(3) 1_555 1_555 1_555 1_555 yes
C36 FE2 C104 C41 9.3(3) 1_555 1_555 1_555 1_555 yes
C36 FE2 C104 C42 -62.4(4) 1_555 1_555 1_555 1_555 yes
C36 FE2 C104 C43 -134.6(3) 1_555 1_555 1_555 1_555 yes
C36 C35 FE2 C37 -38.0(3) 1_555 1_555 1_555 1_555 yes
C36 C35 FE2 C38 -81.8(3) 1_555 1_555 1_555 1_555 yes
C36 C35 FE2 C39 161.9(3) 1_555 1_555 1_555 1_555 yes
C36 C35 FE2 C40 119.6(3) 1_555 1_555 1_555 1_555 yes
C36 C35 FE2 C41 75.7(3) 1_555 1_555 1_555 1_555 yes
C36 C35 FE2 C42 37.1(6) 1_555 1_555 1_555 1_555 yes
C36 C35 FE2 C43 -158.2(7) 1_555 1_555 1_555 1_555 yes
C36 C35 FE2 C103 -60.1(3) 1_555 1_555 1_555 1_555 yes
C36 C35 FE2 C104 113.3(3) 1_555 1_555 1_555 1_555 yes
C36 C35 C34 C38 1.2(5) 1_555 1_555 1_555 1_555 yes
C36 C35 C34 C103 0.6(3) 1_555 1_555 1_555 1_555 yes
C36 C35 C103 C37 0.4(6) 1_555 1_555 1_555 1_555 yes
C36 C35 C103 C38 179.6(5) 1_555 1_555 1_555 1_555 yes
C36 C37 FE2 C38 119.6(4) 1_555 1_555 1_555 1_555 yes
C36 C37 FE2 C39 178.1(4) 1_555 1_555 1_555 1_555 yes
C36 C37 FE2 C40 -52.7(6) 1_555 1_555 1_555 1_555 yes
C36 C37 FE2 C41 -76.2(3) 1_555 1_555 1_555 1_555 yes
C36 C37 FE2 C42 -115.9(3) 1_555 1_555 1_555 1_555 yes
C36 C37 FE2 C43 -156.4(3) 1_555 1_555 1_555 1_555 yes
C36 C37 FE2 C103 60.1(3) 1_555 1_555 1_555 1_555 yes
C36 C37 FE2 C104 -117.6(3) 1_555 1_555 1_555 1_555 yes
C36 C37 C38 C103 0.1(3) 1_555 1_555 1_555 1_555 yes
C36 C37 C103 C38 -179.9(4) 1_555 1_555 1_555 1_555 yes
C36 C103 FE2 C37 -71.4(3) 1_555 1_555 1_555 1_555 yes
C36 C103 FE2 C38 -143.1(3) 1_555 1_555 1_555 1_555 yes
C36 C103 FE2 C39 151.7(4) 1_555 1_555 1_555 1_555 yes
C36 C103 FE2 C40 72.0(4) 1_555 1_555 1_555 1_555 yes
C36 C103 FE2 C41 0.2(3) 1_555 1_555 1_555 1_555 yes
C36 C103 FE2 C42 -65.3(3) 1_555 1_555 1_555 1_555 yes
C36 C103 FE2 C43 -132.9(4) 1_555 1_555 1_555 1_555 yes
C36 C103 FE2 C104 -51.6(6) 1_555 1_555 1_555 1_555 yes
C36 C103 C34 C38 179.5(5) 1_555 1_555 1_555 1_555 yes
C36 C103 C37 C38 179.9(4) 1_555 1_555 1_555 1_555 yes
C36 C103 C38 C37 -0.2(6) 1_555 1_555 1_555 1_555 yes
C37 FE2 C34 C38 37.5(3) 1_555 1_555 1_555 1_555 yes
C37 FE2 C34 C103 -21.7(2) 1_555 1_555 1_555 1_555 yes
C37 FE2 C35 C103 22.1(2) 1_555 1_555 1_555 1_555 yes
C37 FE2 C36 C103 59.8(3) 1_555 1_555 1_555 1_555 yes
C37 FE2 C38 C103 -60.0(3) 1_555 1_555 1_555 1_555 yes
C37 FE2 C39 C40 154.8(4) 1_555 1_555 1_555 1_555 yes
C37 FE2 C39 C43 35.7(6) 1_555 1_555 1_555 1_555 yes
C37 FE2 C39 C104 95.3(5) 1_555 1_555 1_555 1_555 yes
C37 FE2 C40 C39 -150.8(5) 1_555 1_555 1_555 1_555 yes
C37 FE2 C40 C41 -31.7(7) 1_555 1_555 1_555 1_555 yes
C37 FE2 C40 C104 -91.3(6) 1_555 1_555 1_555 1_555 yes
C37 FE2 C41 C40 167.4(3) 1_555 1_555 1_555 1_555 yes
C37 FE2 C41 C42 -73.4(4) 1_555 1_555 1_555 1_555 yes
C37 FE2 C41 C104 -133.2(2) 1_555 1_555 1_555 1_555 yes
C37 FE2 C42 C41 122.2(3) 1_555 1_555 1_555 1_555 yes
C37 FE2 C42 C43 -118.9(3) 1_555 1_555 1_555 1_555 yes
C37 FE2 C42 C104 -178.1(2) 1_555 1_555 1_555 1_555 yes
C37 FE2 C43 C39 -164.2(3) 1_555 1_555 1_555 1_555 yes
C37 FE2 C43 C42 76.4(3) 1_555 1_555 1_555 1_555 yes
C37 FE2 C43 C104 136.1(2) 1_555 1_555 1_555 1_555 yes
C37 FE2 C103 C38 71.7(3) 1_555 1_555 1_555 1_555 yes
C37 FE2 C104 C39 -141.2(3) 1_555 1_555 1_555 1_555 yes
C37 FE2 C104 C40 146.7(3) 1_555 1_555 1_555 1_555 yes
C37 FE2 C104 C41 74.5(3) 1_555 1_555 1_555 1_555 yes
C37 FE2 C104 C42 2.8(4) 1_555 1_555 1_555 1_555 yes
C37 FE2 C104 C43 -69.4(3) 1_555 1_555 1_555 1_555 yes
C37 C36 FE2 C38 -37.4(3) 1_555 1_555 1_555 1_555 yes
C37 C36 FE2 C39 -177.2(6) 1_555 1_555 1_555 1_555 yes
C37 C36 FE2 C40 159.8(3) 1_555 1_555 1_555 1_555 yes
C37 C36 FE2 C41 120.4(3) 1_555 1_555 1_555 1_555 yes
C37 C36 FE2 C42 78.8(3) 1_555 1_555 1_555 1_555 yes
C37 C36 FE2 C43 49.6(5) 1_555 1_555 1_555 1_555 yes
C37 C36 FE2 C103 -59.8(3) 1_555 1_555 1_555 1_555 yes
C37 C36 FE2 C104 114.7(3) 1_555 1_555 1_555 1_555 yes
C37 C36 C35 C103 -0.2(3) 1_555 1_555 1_555 1_555 yes
C37 C36 C103 C38 0.2(6) 1_555 1_555 1_555 1_555 yes
C37 C38 FE2 C39 -155.2(3) 1_555 1_555 1_555 1_555 yes
C37 C38 FE2 C40 171.9(5) 1_555 1_555 1_555 1_555 yes
C37 C38 FE2 C41 -38.2(6) 1_555 1_555 1_555 1_555 yes
C37 C38 FE2 C42 -71.4(4) 1_555 1_555 1_555 1_555 yes
C37 C38 FE2 C43 -113.7(3) 1_555 1_555 1_555 1_555 yes
C37 C38 FE2 C103 60.0(3) 1_555 1_555 1_555 1_555 yes
C37 C38 FE2 C104 -112.5(3) 1_555 1_555 1_555 1_555 yes
C37 C38 C34 C103 -0.5(3) 1_555 1_555 1_555 1_555 yes
C37 C103 FE2 C38 -71.7(3) 1_555 1_555 1_555 1_555 yes
C37 C103 FE2 C39 -136.9(4) 1_555 1_555 1_555 1_555 yes
C37 C103 FE2 C40 143.4(4) 1_555 1_555 1_555 1_555 yes
C37 C103 FE2 C41 71.6(3) 1_555 1_555 1_555 1_555 yes
C37 C103 FE2 C42 6.0(4) 1_555 1_555 1_555 1_555 yes
C37 C103 FE2 C43 -61.6(4) 1_555 1_555 1_555 1_555 yes
C37 C103 FE2 C104 19.8(6) 1_555 1_555 1_555 1_555 yes
C37 C103 C34 C38 1.0(6) 1_555 1_555 1_555 1_555 yes
C38 FE2 C34 C103 -59.2(3) 1_555 1_555 1_555 1_555 yes
C38 FE2 C35 C103 -21.7(2) 1_555 1_555 1_555 1_555 yes
C38 FE2 C36 C103 22.4(2) 1_555 1_555 1_555 1_555 yes
C38 FE2 C37 C103 59.5(3) 1_555 1_555 1_555 1_555 yes
C38 FE2 C39 C40 -163.4(3) 1_555 1_555 1_555 1_555 yes
C38 FE2 C39 C43 77.4(4) 1_555 1_555 1_555 1_555 yes
C38 FE2 C39 C104 137.0(2) 1_555 1_555 1_555 1_555 yes
C38 FE2 C40 C39 44.0(7) 1_555 1_555 1_555 1_555 yes
C38 FE2 C40 C41 163.1(5) 1_555 1_555 1_555 1_555 yes
C38 FE2 C40 C104 103.5(5) 1_555 1_555 1_555 1_555 yes
C38 FE2 C41 C40 -164.7(5) 1_555 1_555 1_555 1_555 yes
C38 FE2 C41 C42 -45.5(6) 1_555 1_555 1_555 1_555 yes
C38 FE2 C41 C104 -105.4(5) 1_555 1_555 1_555 1_555 yes
C38 FE2 C42 C41 161.4(3) 1_555 1_555 1_555 1_555 yes
C38 FE2 C42 C43 -79.7(4) 1_555 1_555 1_555 1_555 yes
C38 FE2 C42 C104 -138.9(2) 1_555 1_555 1_555 1_555 yes
C38 FE2 C43 C39 -121.5(3) 1_555 1_555 1_555 1_555 yes
C38 FE2 C43 C42 119.1(3) 1_555 1_555 1_555 1_555 yes
C38 FE2 C43 C104 178.8(2) 1_555 1_555 1_555 1_555 yes
C38 FE2 C104 C39 -73.8(3) 1_555 1_555 1_555 1_555 yes
C38 FE2 C104 C40 -145.8(3) 1_555 1_555 1_555 1_555 yes
C38 FE2 C104 C41 142.0(3) 1_555 1_555 1_555 1_555 yes
C38 FE2 C104 C42 70.3(4) 1_555 1_555 1_555 1_555 yes
C38 FE2 C104 C43 -2.0(4) 1_555 1_555 1_555 1_555 yes
C38 C34 FE2 C39 -116.5(3) 1_555 1_555 1_555 1_555 yes
C38 C34 FE2 C40 -160.6(3) 1_555 1_555 1_555 1_555 yes
C38 C34 FE2 C41 157.2(5) 1_555 1_555 1_555 1_555 yes
C38 C34 FE2 C42 -29.3(7) 1_555 1_555 1_555 1_555 yes
C38 C34 FE2 C43 -73.0(3) 1_555 1_555 1_555 1_555 yes
C38 C34 FE2 C103 59.2(3) 1_555 1_555 1_555 1_555 yes
C38 C34 FE2 C104 -118.5(3) 1_555 1_555 1_555 1_555 yes
C38 C34 P2 C44 30.4(5) 1_555 1_555 1_555 1_555 yes
C38 C34 P2 C50 -75.9(4) 1_555 1_555 1_555 1_555 yes
C38 C34 C35 C103 0.6(3) 1_555 1_555 1_555 1_555 yes
C38 C37 FE2 C39 58.5(6) 1_555 1_555 1_555 1_555 yes
C38 C37 FE2 C40 -172.3(5) 1_555 1_555 1_555 1_555 yes
C38 C37 FE2 C41 164.2(3) 1_555 1_555 1_555 1_555 yes
C38 C37 FE2 C42 124.6(3) 1_555 1_555 1_555 1_555 yes
C38 C37 FE2 C43 84.0(3) 1_555 1_555 1_555 1_555 yes
C38 C37 FE2 C103 -59.5(3) 1_555 1_555 1_555 1_555 yes
C38 C37 FE2 C104 122.9(3) 1_555 1_555 1_555 1_555 yes
C38 C37 C36 C103 -0.1(3) 1_555 1_555 1_555 1_555 yes
C38 C103 FE2 C39 -65.2(4) 1_555 1_555 1_555 1_555 yes
C38 C103 FE2 C40 -144.9(3) 1_555 1_555 1_555 1_555 yes
C38 C103 FE2 C41 143.4(3) 1_555 1_555 1_555 1_555 yes
C38 C103 FE2 C42 77.8(3) 1_555 1_555 1_555 1_555 yes
C38 C103 FE2 C43 10.2(4) 1_555 1_555 1_555 1_555 yes
C38 C103 FE2 C104 91.5(6) 1_555 1_555 1_555 1_555 yes
C39 FE2 C34 C103 -175.7(2) 1_555 1_555 1_555 1_555 yes
C39 FE2 C35 C103 -138.0(2) 1_555 1_555 1_555 1_555 yes
C39 FE2 C36 C103 -117.4(6) 1_555 1_555 1_555 1_555 yes
C39 FE2 C37 C103 118.0(4) 1_555 1_555 1_555 1_555 yes
C39 FE2 C38 C103 144.8(2) 1_555 1_555 1_555 1_555 yes
C39 FE2 C40 C41 119.1(4) 1_555 1_555 1_555 1_555 yes
C39 FE2 C40 C104 59.5(3) 1_555 1_555 1_555 1_555 yes
C39 FE2 C41 C40 -37.7(3) 1_555 1_555 1_555 1_555 yes
C39 FE2 C41 C42 81.5(3) 1_555 1_555 1_555 1_555 yes
C39 FE2 C41 C104 21.7(2) 1_555 1_555 1_555 1_555 yes
C39 FE2 C42 C41 -81.5(3) 1_555 1_555 1_555 1_555 yes
C39 FE2 C42 C43 37.4(3) 1_555 1_555 1_555 1_555 yes
C39 FE2 C42 C104 -21.8(2) 1_555 1_555 1_555 1_555 yes
C39 FE2 C43 C42 -119.4(4) 1_555 1_555 1_555 1_555 yes
C39 FE2 C43 C104 -59.7(3) 1_555 1_555 1_555 1_555 yes
C39 FE2 C104 C40 -72.0(3) 1_555 1_555 1_555 1_555 yes
C39 FE2 C104 C41 -144.3(3) 1_555 1_555 1_555 1_555 yes
C39 FE2 C104 C42 144.1(4) 1_555 1_555 1_555 1_555 yes
C39 FE2 C104 C43 71.8(3) 1_555 1_555 1_555 1_555 yes
C39 C40 FE2 C41 -119.1(4) 1_555 1_555 1_555 1_555 yes
C39 C40 FE2 C42 -81.5(3) 1_555 1_555 1_555 1_555 yes
C39 C40 FE2 C43 -37.6(3) 1_555 1_555 1_555 1_555 yes
C39 C40 FE2 C103 126.8(3) 1_555 1_555 1_555 1_555 yes
C39 C40 FE2 C104 -59.5(3) 1_555 1_555 1_555 1_555 yes
C39 C40 C41 C42 0.3(6) 1_555 1_555 1_555 1_555 yes
C39 C40 C41 C104 0.1(3) 1_555 1_555 1_555 1_555 yes
C39 C40 C104 C41 -179.8(4) 1_555 1_555 1_555 1_555 yes
C39 C40 C104 C42 179.9(5) 1_555 1_555 1_555 1_555 yes
C39 C40 C104 C43 -0.1(6) 1_555 1_555 1_555 1_555 yes
C39 C43 FE2 C40 37.7(3) 1_555 1_555 1_555 1_555 yes
C39 C43 FE2 C41 81.7(3) 1_555 1_555 1_555 1_555 yes
C39 C43 FE2 C42 119.4(4) 1_555 1_555 1_555 1_555 yes
C39 C43 FE2 C103 -127.8(3) 1_555 1_555 1_555 1_555 yes
C39 C43 FE2 C104 59.7(3) 1_555 1_555 1_555 1_555 yes
C39 C43 C42 C41 0.3(6) 1_555 1_555 1_555 1_555 yes
C39 C43 C42 C104 0.1(3) 1_555 1_555 1_555 1_555 yes
C39 C43 C104 C40 0.1(6) 1_555 1_555 1_555 1_555 yes
C39 C43 C104 C41 179.7(5) 1_555 1_555 1_555 1_555 yes
C39 C43 C104 C42 -179.9(4) 1_555 1_555 1_555 1_555 yes
C39 C104 FE2 C40 72.0(3) 1_555 1_555 1_555 1_555 yes
C39 C104 FE2 C41 144.3(3) 1_555 1_555 1_555 1_555 yes
C39 C104 FE2 C42 -144.1(4) 1_555 1_555 1_555 1_555 yes
C39 C104 FE2 C43 -71.8(3) 1_555 1_555 1_555 1_555 yes
C39 C104 FE2 C103 -159.2(6) 1_555 1_555 1_555 1_555 yes
C39 C104 C40 C41 179.8(4) 1_555 1_555 1_555 1_555 yes
C39 C104 C41 C40 -0.3(6) 1_555 1_555 1_555 1_555 yes
C39 C104 C41 C42 179.9(5) 1_555 1_555 1_555 1_555 yes
C39 C104 C42 C41 -179.9(5) 1_555 1_555 1_555 1_555 yes
C39 C104 C42 C43 -0.2(6) 1_555 1_555 1_555 1_555 yes
C39 C104 C43 C42 179.9(4) 1_555 1_555 1_555 1_555 yes
C40 FE2 C34 C103 140.2(2) 1_555 1_555 1_555 1_555 yes
C40 FE2 C35 C103 179.7(2) 1_555 1_555 1_555 1_555 yes
C40 FE2 C36 C103 -140.4(2) 1_555 1_555 1_555 1_555 yes
C40 FE2 C37 C103 -112.8(5) 1_555 1_555 1_555 1_555 yes
C40 FE2 C38 C103 111.9(5) 1_555 1_555 1_555 1_555 yes
C40 FE2 C39 C43 -119.1(4) 1_555 1_555 1_555 1_555 yes
C40 FE2 C39 C104 -59.5(3) 1_555 1_555 1_555 1_555 yes
C40 FE2 C41 C42 119.2(4) 1_555 1_555 1_555 1_555 yes
C40 FE2 C41 C104 59.4(3) 1_555 1_555 1_555 1_555 yes
C40 FE2 C42 C41 -37.7(3) 1_555 1_555 1_555 1_555 yes
C40 FE2 C42 C43 81.1(3) 1_555 1_555 1_555 1_555 yes
C40 FE2 C42 C104 21.9(2) 1_555 1_555 1_555 1_555 yes
C40 FE2 C43 C42 -81.7(3) 1_555 1_555 1_555 1_555 yes
C40 FE2 C43 C104 -22.0(2) 1_555 1_555 1_555 1_555 yes
C40 FE2 C104 C41 -72.2(3) 1_555 1_555 1_555 1_555 yes
C40 FE2 C104 C42 -143.9(4) 1_555 1_555 1_555 1_555 yes
C40 FE2 C104 C43 143.8(4) 1_555 1_555 1_555 1_555 yes
C40 C39 FE2 C41 37.8(3) 1_555 1_555 1_555 1_555 yes
C40 C39 FE2 C42 81.5(3) 1_555 1_555 1_555 1_555 yes
C40 C39 FE2 C43 119.1(4) 1_555 1_555 1_555 1_555 yes
C40 C39 FE2 C103 -123.4(3) 1_555 1_555 1_555 1_555 yes
C40 C39 FE2 C104 59.5(3) 1_555 1_555 1_555 1_555 yes
C40 C39 C43 C42 -0.2(6) 1_555 1_555 1_555 1_555 yes
C40 C39 C43 C104 -0.1(3) 1_555 1_555 1_555 1_555 yes
C40 C39 C104 C41 0.3(6) 1_555 1_555 1_555 1_555 yes
C40 C39 C104 C42 -179.9(5) 1_555 1_555 1_555 1_555 yes
C40 C39 C104 C43 179.9(4) 1_555 1_555 1_555 1_555 yes
C40 C41 FE2 C42 -119.2(4) 1_555 1_555 1_555 1_555 yes
C40 C41 FE2 C43 -81.3(3) 1_555 1_555 1_555 1_555 yes
C40 C41 FE2 C103 126.6(3) 1_555 1_555 1_555 1_555 yes
C40 C41 FE2 C104 -59.4(3) 1_555 1_555 1_555 1_555 yes
C40 C41 C42 C43 -0.4(6) 1_555 1_555 1_555 1_555 yes
C40 C41 C42 C104 -0.1(3) 1_555 1_555 1_555 1_555 yes
C40 C41 C104 C42 179.8(4) 1_555 1_555 1_555 1_555 yes
C40 C41 C104 C43 -179.7(5) 1_555 1_555 1_555 1_555 yes
C40 C104 FE2 C41 72.2(3) 1_555 1_555 1_555 1_555 yes
C40 C104 FE2 C42 143.9(4) 1_555 1_555 1_555 1_555 yes
C40 C104 FE2 C43 -143.8(4) 1_555 1_555 1_555 1_555 yes
C40 C104 FE2 C103 128.8(6) 1_555 1_555 1_555 1_555 yes
C40 C104 C39 C43 -179.9(4) 1_555 1_555 1_555 1_555 yes
C40 C104 C41 C42 -179.8(4) 1_555 1_555 1_555 1_555 yes
C40 C104 C42 C41 0.3(6) 1_555 1_555 1_555 1_555 yes
C40 C104 C42 C43 180.0(5) 1_555 1_555 1_555 1_555 yes
C40 C104 C43 C42 -180.0(5) 1_555 1_555 1_555 1_555 yes
C41 FE2 C34 C103 97.9(5) 1_555 1_555 1_555 1_555 yes
C41 FE2 C35 C103 135.8(2) 1_555 1_555 1_555 1_555 yes
C41 FE2 C36 C103 -179.8(2) 1_555 1_555 1_555 1_555 yes
C41 FE2 C37 C103 -136.3(2) 1_555 1_555 1_555 1_555 yes
C41 FE2 C38 C103 -98.2(5) 1_555 1_555 1_555 1_555 yes
C41 FE2 C39 C43 -81.3(3) 1_555 1_555 1_555 1_555 yes
C41 FE2 C39 C104 -21.8(2) 1_555 1_555 1_555 1_555 yes
C41 FE2 C40 C104 -59.6(3) 1_555 1_555 1_555 1_555 yes
C41 FE2 C42 C43 118.9(4) 1_555 1_555 1_555 1_555 yes
C41 FE2 C42 C104 59.7(3) 1_555 1_555 1_555 1_555 yes
C41 FE2 C43 C42 -37.7(3) 1_555 1_555 1_555 1_555 yes
C41 FE2 C43 C104 22.0(2) 1_555 1_555 1_555 1_555 yes
C41 FE2 C104 C42 -71.7(3) 1_555 1_555 1_555 1_555 yes
C41 FE2 C104 C43 -143.9(4) 1_555 1_555 1_555 1_555 yes
C41 C40 FE2 C42 37.6(3) 1_555 1_555 1_555 1_555 yes
C41 C40 FE2 C43 81.5(3) 1_555 1_555 1_555 1_555 yes
C41 C40 FE2 C103 -114.1(3) 1_555 1_555 1_555 1_555 yes
C41 C40 FE2 C104 59.6(3) 1_555 1_555 1_555 1_555 yes
C41 C40 C39 C43 -0.1(6) 1_555 1_555 1_555 1_555 yes
C41 C40 C39 C104 -0.1(3) 1_555 1_555 1_555 1_555 yes
C41 C40 C104 C42 -0.3(6) 1_555 1_555 1_555 1_555 yes
C41 C40 C104 C43 179.7(5) 1_555 1_555 1_555 1_555 yes
C41 C42 FE2 C43 -118.9(4) 1_555 1_555 1_555 1_555 yes
C41 C42 FE2 C103 118.6(3) 1_555 1_555 1_555 1_555 yes
C41 C42 FE2 C104 -59.7(3) 1_555 1_555 1_555 1_555 yes
C41 C42 C43 C104 0.2(3) 1_555 1_555 1_555 1_555 yes
C41 C42 C104 C43 -179.7(4) 1_555 1_555 1_555 1_555 yes
C41 C104 FE2 C42 71.7(3) 1_555 1_555 1_555 1_555 yes
C41 C104 FE2 C43 143.9(4) 1_555 1_555 1_555 1_555 yes
C41 C104 FE2 C103 56.5(6) 1_555 1_555 1_555 1_555 yes
C41 C104 C39 C43 -179.6(5) 1_555 1_555 1_555 1_555 yes
C41 C104 C42 C43 179.7(4) 1_555 1_555 1_555 1_555 yes
C41 C104 C43 C42 -0.5(6) 1_555 1_555 1_555 1_555 yes
C42 FE2 C34 C103 -88.5(6) 1_555 1_555 1_555 1_555 yes
C42 FE2 C35 C103 97.2(4) 1_555 1_555 1_555 1_555 yes
C42 FE2 C36 C103 138.6(2) 1_555 1_555 1_555 1_555 yes
C42 FE2 C37 C103 -176.0(2) 1_555 1_555 1_555 1_555 yes
C42 FE2 C38 C103 -131.4(2) 1_555 1_555 1_555 1_555 yes
C42 FE2 C39 C43 -37.7(3) 1_555 1_555 1_555 1_555 yes
C42 FE2 C39 C104 21.9(2) 1_555 1_555 1_555 1_555 yes
C42 FE2 C40 C104 -22.0(2) 1_555 1_555 1_555 1_555 yes
C42 FE2 C41 C104 -59.8(3) 1_555 1_555 1_555 1_555 yes
C42 FE2 C43 C104 59.7(3) 1_555 1_555 1_555 1_555 yes
C42 FE2 C104 C43 -72.2(4) 1_555 1_555 1_555 1_555 yes
C42 C41 FE2 C43 37.9(3) 1_555 1_555 1_555 1_555 yes
C42 C41 FE2 C103 -114.3(3) 1_555 1_555 1_555 1_555 yes
C42 C41 FE2 C104 59.8(3) 1_555 1_555 1_555 1_555 yes
C42 C41 C40 C104 0.1(3) 1_555 1_555 1_555 1_555 yes
C42 C41 C104 C43 0.5(6) 1_555 1_555 1_555 1_555 yes
C42 C43 FE2 C103 112.8(3) 1_555 1_555 1_555 1_555 yes
C42 C43 FE2 C104 -59.7(3) 1_555 1_555 1_555 1_555 yes
C42 C43 C39 C104 -0.1(3) 1_555 1_555 1_555 1_555 yes
C42 C104 FE2 C43 72.2(4) 1_555 1_555 1_555 1_555 yes
C42 C104 FE2 C103 -15.1(7) 1_555 1_555 1_555 1_555 yes
C42 C104 C39 C43 0.2(6) 1_555 1_555 1_555 1_555 yes
C43 FE2 C34 C103 -132.2(2) 1_555 1_555 1_555 1_555 yes
C43 FE2 C35 C103 -98.1(7) 1_555 1_555 1_555 1_555 yes
C43 FE2 C36 C103 109.4(4) 1_555 1_555 1_555 1_555 yes
C43 FE2 C37 C103 143.5(2) 1_555 1_555 1_555 1_555 yes
C43 FE2 C38 C103 -173.7(2) 1_555 1_555 1_555 1_555 yes
C43 FE2 C39 C104 59.6(3) 1_555 1_555 1_555 1_555 yes
C43 FE2 C40 C104 21.9(2) 1_555 1_555 1_555 1_555 yes
C43 FE2 C41 C104 -21.9(2) 1_555 1_555 1_555 1_555 yes
C43 FE2 C42 C104 -59.2(3) 1_555 1_555 1_555 1_555 yes
C43 C39 FE2 C103 117.4(3) 1_555 1_555 1_555 1_555 yes
C43 C39 FE2 C104 -59.6(3) 1_555 1_555 1_555 1_555 yes
C43 C39 C40 C104 0.1(3) 1_555 1_555 1_555 1_555 yes
C43 C42 FE2 C103 -122.6(3) 1_555 1_555 1_555 1_555 yes
C43 C42 FE2 C104 59.2(3) 1_555 1_555 1_555 1_555 yes
C43 C42 C41 C104 -0.2(3) 1_555 1_555 1_555 1_555 yes
C43 C104 FE2 C103 -87.4(6) 1_555 1_555 1_555 1_555 yes
C44 P2 C34 C103 114(1) 1_555 1_555 1_555 1_555 yes
C44 P2 C50 C51 -43.5(4) 1_555 1_555 1_555 1_555 yes
C44 P2 C50 C55 -170.9(3) 1_555 1_555 1_555 1_555 yes
C44 C45 C46 C47 -55.4(5) 1_555 1_555 1_555 1_555 yes
C44 C49 C48 C47 55.2(5) 1_555 1_555 1_555 1_555 yes
C45 C44 P2 C50 174.7(3) 1_555 1_555 1_555 1_555 yes
C45 C44 C49 C48 -55.4(5) 1_555 1_555 1_555 1_555 yes
C45 C46 C47 C48 54.4(5) 1_555 1_555 1_555 1_555 yes
C46 C45 C44 C49 56.0(5) 1_555 1_555 1_555 1_555 yes
C46 C47 C48 C49 -54.7(5) 1_555 1_555 1_555 1_555 yes
C49 C44 P2 C50 -60.2(3) 1_555 1_555 1_555 1_555 yes
C50 P2 C34 C103 8(1) 1_555 1_555 1_555 1_555 yes
C50 C51 C52 C53 54.7(5) 1_555 1_555 1_555 1_555 yes
C50 C55 C54 C53 -57.0(5) 1_555 1_555 1_555 1_555 yes
C51 C50 C55 C54 58.8(5) 1_555 1_555 1_555 1_555 yes
C51 C52 C53 C54 -53.1(6) 1_555 1_555 1_555 1_555 yes
C52 C51 C50 C55 -57.2(5) 1_555 1_555 1_555 1_555 yes
C52 C53 C54 C55 54.1(6) 1_555 1_555 1_555 1_555 yes
C101 FE1 C17 C102 174.55(10) 1_555 1_555 1_555 1_555 yes
C101 FE1 C18 C102 172.47(8) 1_555 1_555 1_555 1_555 yes
C101 FE1 C19 C102 -179.94(8) 1_555 1_555 1_555 1_555 yes
C101 FE1 C20 C102 -172.44(8) 1_555 1_555 1_555 1_555 yes
C101 FE1 C21 C102 -174.68(10) 1_555 1_555 1_555 1_555 yes
C101 C12 FE1 C102 -175.70(9) 1_555 1_555 1_555 1_555 yes
C101 C13 FE1 C102 -172.16(8) 1_555 1_555 1_555 1_555 yes
C101 C14 FE1 C102 -179.04(8) 1_555 1_555 1_555 1_555 yes
C101 C15 FE1 C102 173.01(8) 1_555 1_555 1_555 1_555 yes
C101 C16 FE1 C102 173.67(9) 1_555 1_555 1_555 1_555 yes
C103 FE2 C39 C104 177.02(9) 1_555 1_555 1_555 1_555 yes
C103 FE2 C40 C104 -173.71(9) 1_555 1_555 1_555 1_555 yes
C103 FE2 C41 C104 -174.08(8) 1_555 1_555 1_555 1_555 yes
C103 FE2 C42 C104 178.22(8) 1_555 1_555 1_555 1_555 yes
C103 FE2 C43 C104 172.52(8) 1_555 1_555 1_555 1_555 yes
C103 C34 FE2 C104 -177.71(9) 1_555 1_555 1_555 1_555 yes
C103 C35 FE2 C104 173.33(9) 1_555 1_555 1_555 1_555 yes
C103 C36 FE2 C104 174.51(7) 1_555 1_555 1_555 1_555 yes
C103 C37 FE2 C104 -177.69(8) 1_555 1_555 1_555 1_555 yes
C103 C38 FE2 C104 -172.48(8) 1_555 1_555 1_555 1_555 yes
